data_4350416
loop_
_publ_author_name
'Jensen, Thomas B.'
'Scopelliti, Rosario'
'B\"unzli, Jean-Claude G'

_publ_section_title
;
 Lanthanide triple-stranded helicates: controlling the yield of the
 heterobimetallic species.
;
_journal_issue 19
_journal_name_full 'Inorganic chemistry'
_journal_page_first 7806
_journal_page_last 7814
_journal_paper_doi 10.1021/ic0608501
_journal_volume 45
_journal_year 2006
_chemical_formula_moiety 'C129 H126 Cl3 Lu N27 Nd O3, 6(Cl O4), 2(C3 H5 N), 5(C2 H3 N)'
_chemical_formula_sum 'C145 H151 Cl9 Lu N34 Nd O27'
_chemical_formula_weight 3440.26
_space_group_IT_number 14
_space_group_name_Hall '-P 2yn'
_space_group_name_H-M_alt 'P 1 21/n 1'
_symmetry_cell_setting monoclinic
_symmetry_space_group_name_H-M 'P 1 21/n 1'
_atom_sites_solution_hydrogens geom
_atom_sites_solution_primary direct
_atom_sites_solution_secondary difmap
_audit_creation_method SHELXL-97
_cell_angle_alpha 90.00
_cell_angle_beta 109.251(7)
_cell_angle_gamma 90.00
_cell_formula_units_Z 4
_cell_length_a 30.992(3)
_cell_length_b 15.0821(9)
_cell_length_c 34.666(3)
_cell_measurement_reflns_used 5189
_cell_measurement_temperature 140(2)
_cell_measurement_theta_max 17.7616
_cell_measurement_theta_min 2.3728
_cell_volume 15298(2)
_computing_cell_refinement 'Oxford Diffraction CrysAlis RED'
_computing_data_collection 'Oxford Diffraction CrysAlis CCD'
_computing_data_reduction 'Oxford Diffraction CrysAlis RED'
_computing_molecular_graphics 'Bruker SHELXTL'
_computing_publication_material 'Bruker SHELXTL'
_computing_structure_refinement 'SHELXL-97 (Sheldrick, 1997)'
_computing_structure_solution 'SHELXS-97 (Sheldrick, 1990)'
_diffrn_ambient_temperature 140(2)
_diffrn_measured_fraction_theta_full 0.949
_diffrn_measured_fraction_theta_max 0.949
_diffrn_measurement_device_type 'Oxford Diffraction KM4/Sapphire CCD'
_diffrn_measurement_method 'phi and omega scans'
_diffrn_radiation_monochromator graphite
_diffrn_radiation_source 'fine-focus sealed tube'
_diffrn_radiation_type MoK\a
_diffrn_radiation_wavelength 0.71073
_diffrn_reflns_av_R_equivalents 0.1413
_diffrn_reflns_av_sigmaI/netI 0.2775
_diffrn_reflns_limit_h_max 36
_diffrn_reflns_limit_h_min -36
_diffrn_reflns_limit_k_max 16
_diffrn_reflns_limit_k_min -16
_diffrn_reflns_limit_l_max 41
_diffrn_reflns_limit_l_min -41
_diffrn_reflns_number 87058
_diffrn_reflns_theta_full 25.03
_diffrn_reflns_theta_max 25.03
_diffrn_reflns_theta_min 2.77
_exptl_absorpt_coefficient_mu 1.216
_exptl_absorpt_correction_type none
_exptl_crystal_colour colourless
_exptl_crystal_density_diffrn 1.494
_exptl_crystal_density_method 'not measured'
_exptl_crystal_description irregular
_exptl_crystal_F_000 7036
_exptl_crystal_size_max 0.35
_exptl_crystal_size_mid 0.31
_exptl_crystal_size_min 0.15
_refine_diff_density_max 3.165
_refine_diff_density_min -1.993
_refine_diff_density_rms 0.172
_refine_ls_extinction_method none
_refine_ls_goodness_of_fit_ref 0.878
_refine_ls_hydrogen_treatment mixed
_refine_ls_matrix_type fullcycle
_refine_ls_number_parameters 1883
_refine_ls_number_reflns 25615
_refine_ls_number_restraints 679
_refine_ls_restrained_S_all 0.872
_refine_ls_R_factor_all 0.2407
_refine_ls_R_factor_gt 0.0933
_refine_ls_shift/su_max 0.000
_refine_ls_shift/su_mean 0.000
_refine_ls_structure_factor_coef Fsqd
_refine_ls_weighting_details 'calc w=1/[\s^2^(Fo^2^)+(0.1250P)^2^+0.0000P] where P=(Fo^2^+2Fc^2^)/3'
_refine_ls_weighting_scheme calc
_refine_ls_wR_factor_gt 0.2258
_refine_ls_wR_factor_ref 0.3022
_reflns_number_gt 7122
_reflns_number_total 25615
_reflns_threshold_expression >2sigma(I)
_cod_data_source_file ic0608501si20060517_062313.cif
_cod_data_source_block tj124
_cod_depositor_comments
;
The following automatic conversions were performed:

data item '_symmetry_cell_setting' value 'Monoclinic' was changed to
'monoclinic' in accordance with the
/home/saulius/struct/COD-crude-data/automatic-downloads/DataCite-retrospective/ACS/depositions/lib/dictionaries/cif_core.dic
dictionary named 'cif_core.dic' version 2.4.2 last updated on
2011-04-26.

Automatic conversion script
Id: cif_fix_values 6909 2019-04-08 15:41:33Z antanas 
;
_cod_original_cell_volume 15297(2)
_cod_original_sg_symbol_H-M P2(1)/n
_cod_database_code 4350416

loop_
_symmetry_equiv_pos_as_xyz
'x, y, z'
'-x+1/2, y+1/2, -z+1/2'
'-x, -y, -z'
'x-1/2, -y-1/2, z-1/2'

loop_
_atom_site_label
_atom_site_type_symbol
_atom_site_fract_x
_atom_site_fract_y
_atom_site_fract_z
_atom_site_U_iso_or_equiv
_atom_site_adp_type
_atom_site_occupancy
_atom_site_symmetry_multiplicity
_atom_site_calc_flag
_atom_site_refinement_flags
_atom_site_disorder_assembly
_atom_site_disorder_group
Lu1 Lu -0.01856(2) 0.05949(5) 0.17537(2) 0.048 Uani 1 1 d U . .
Nd1 Nd -0.32244(3) 0.06363(6) 0.02496(2) 0.031 Uani 1 1 d U . .
Cl1 Cl 0.04047(18) 0.2436(4) 0.36316(13) 0.088 Uani 1 1 d U . .
Cl2 Cl 0.07323(16) 0.2757(3) 0.04567(15) 0.064 Uani 1 1 d U . .
Cl3 Cl -0.0367(3) -0.3647(4) 0.24471(19) 0.165 Uani 1 1 d U . .
O1 O 0.0356(3) 0.1791(7) 0.1891(3) 0.045 Uani 1 1 d U . .
O2 O 0.0435(3) -0.0059(6) 0.1601(3) 0.040 Uani 1 1 d U . .
O3 O 0.0314(4) 0.0188(8) 0.2397(3) 0.050 Uani 1 1 d U . .
N1 N -0.3565(4) 0.1892(8) -0.0292(3) 0.037 Uani 1 1 d U . .
N2 N -0.3419(5) 0.2911(9) -0.0693(4) 0.061 Uani 1 1 d U . .
N3 N -0.2925(4) 0.0767(9) -0.0387(3) 0.041 Uani 1 1 d U . .
N4 N -0.2544(4) -0.0376(8) 0.0252(3) 0.034 Uani 1 1 d U . .
N5 N -0.2418(4) -0.1435(9) -0.0169(4) 0.044 Uani 1 1 d U . .
N6 N -0.0797(4) 0.0263(9) 0.2095(4) 0.048 Uani 1 1 d U . .
N7 N -0.1059(4) 0.0434(10) 0.2623(5) 0.065 Uani 1 1 d U . .
N8 N -0.0209(4) 0.1654(9) 0.2330(4) 0.045 Uani 1 1 d U . .
N9 N 0.0466(5) 0.3213(9) 0.2065(4) 0.053 Uani 1 1 d U . .
N10 N -0.3659(4) -0.0498(8) -0.0305(3) 0.037 Uani 1 1 d U . .
N11 N -0.3895(5) -0.1843(9) -0.0532(4) 0.060 Uani 1 1 d U . .
N12 N -0.3387(4) -0.0930(7) 0.0491(3) 0.033 Uani 1 1 d U . .
N13 N -0.2898(4) 0.0298(7) 0.1024(3) 0.027 Uani 1 1 d U . .
N14 N -0.3089(4) -0.0271(8) 0.1539(3) 0.035 Uani 1 1 d U . .
N15 N -0.0684(4) 0.1914(8) 0.1357(4) 0.041 Uani 1 1 d U . .
N16 N -0.0852(4) 0.2990(8) 0.0898(3) 0.032 Uani 1 1 d U . .
N17 N -0.0032(4) 0.1197(7) 0.1106(3) 0.029 Uani 1 1 d U . .
N18 N 0.0603(4) -0.0715(8) 0.1082(4) 0.039 Uani 1 1 d U . .
N19 N -0.3988(4) 0.0669(9) 0.0436(4) 0.052 Uani 1 1 d U . .
N20 N -0.4203(4) 0.0854(12) 0.0993(5) 0.081 Uani 1 1 d U . .
N21 N -0.3370(4) 0.2059(8) 0.0633(3) 0.037 Uani 1 1 d U . .
N22 N -0.2608(4) 0.1887(8) 0.0439(3) 0.028 Uani 1 1 d U . .
N23 N -0.2637(4) 0.3340(8) 0.0256(3) 0.037 Uani 1 1 d U . .
N24 N -0.0656(4) -0.0457(7) 0.1187(3) 0.032 Uani 1 1 d U . .
N25 N -0.0841(4) -0.1795(8) 0.0912(3) 0.033 Uani 1 1 d U . .
N26 N -0.0129(5) -0.1041(9) 0.1907(4) 0.058 Uani 1 1 d U . .
N27 N 0.0900(6) -0.0756(10) 0.2700(5) 0.086 Uani 1 1 d U . .
C1 C -0.3840(6) 0.2575(10) -0.0302(4) 0.045 Uani 1 1 d U . .
C2 C -0.4191(5) 0.2713(11) -0.0128(5) 0.051 Uani 1 1 d U . .
H2 H -0.4271 0.2276 0.0034 0.061 Uiso 1 1 calc R . .
C3 C -0.4407(6) 0.3519(10) -0.0210(6) 0.065 Uani 1 1 d U . .
H3 H -0.4642 0.3632 -0.0096 0.078 Uiso 1 1 calc R . .
C4 C -0.4311(8) 0.4175(14) -0.0445(7) 0.098 Uani 1 1 d U . .
H4 H -0.4467 0.4726 -0.0478 0.118 Uiso 1 1 calc R . .
C5 C -0.4005(6) 0.4040(12) -0.0621(5) 0.061 Uani 1 1 d U . .
H5 H -0.3947 0.4472 -0.0797 0.073 Uiso 1 1 calc R . .
C6 C -0.3771(6) 0.3262(12) -0.0545(5) 0.061 Uani 1 1 d U . .
C7 C -0.3328(5) 0.2103(11) -0.0524(4) 0.045 Uani 1 1 d U . .
C8 C -0.3022(5) 0.1464(10) -0.0632(4) 0.040 Uani 1 1 d U . .
C9 C -0.2853(6) 0.1527(12) -0.0957(5) 0.061 Uani 1 1 d U . .
H9 H -0.2919 0.2028 -0.1132 0.073 Uiso 1 1 calc R . .
C10 C -0.2587(6) 0.0845(12) -0.1016(4) 0.059 Uani 1 1 d U . .
H10 H -0.2473 0.0867 -0.1239 0.070 Uiso 1 1 calc R . .
C11 C -0.2487(5) 0.0129(12) -0.0753(5) 0.048 Uani 1 1 d U . .
H11 H -0.2286 -0.0324 -0.0782 0.057 Uiso 1 1 calc R . .
C12 C -0.2679(5) 0.0078(10) -0.0451(5) 0.037 Uani 1 1 d U . .
C13 C -0.2553(5) -0.0622(11) -0.0130(5) 0.044 Uani 1 1 d U . .
C14 C -0.2284(5) -0.1787(11) 0.0231(5) 0.047 Uani 1 1 d U . .
C15 C -0.2117(5) -0.2610(11) 0.0390(6) 0.054 Uani 1 1 d U . .
H15 H -0.2093 -0.3084 0.0218 0.064 Uiso 1 1 calc R . .
C16 C -0.1986(6) -0.2712(12) 0.0809(6) 0.067 Uani 1 1 d U . .
H16 H -0.1863 -0.3265 0.0926 0.081 Uiso 1 1 calc R . .
C17 C -0.2027(5) -0.2054(11) 0.1058(5) 0.045 Uani 1 1 d U . .
C18 C -0.2209(4) -0.1246(10) 0.0903(4) 0.037 Uani 1 1 d U . .
H18 H -0.2229 -0.0777 0.1079 0.045 Uiso 1 1 calc R . .
C19 C -0.2361(5) -0.1136(10) 0.0486(5) 0.036 Uani 1 1 d U . .
C20 C -0.1895(5) -0.2255(11) 0.1504(5) 0.063 Uani 1 1 d U . .
H20A H -0.1657 -0.2723 0.1569 0.076 Uiso 1 1 calc R . .
H20B H -0.2165 -0.2505 0.1557 0.076 Uiso 1 1 calc R . .
C21 C -0.1711(5) -0.1469(10) 0.1805(5) 0.046 Uani 1 1 d U . .
C22 C -0.1852(6) -0.1377(13) 0.2122(6) 0.071 Uani 1 1 d U . .
H22 H -0.2078 -0.1767 0.2155 0.085 Uiso 1 1 calc R . .
C23 C -0.1673(7) -0.0719(13) 0.2408(7) 0.085 Uani 1 1 d U . .
H23 H -0.1791 -0.0625 0.2626 0.102 Uiso 1 1 calc R . .
C24 C -0.1332(5) -0.0217(12) 0.2376(5) 0.053 Uani 1 1 d U . .
C25 C -0.1177(5) -0.0317(11) 0.2055(5) 0.044 Uani 1 1 d U . .
C26 C -0.1367(5) -0.0891(10) 0.1756(5) 0.048 Uani 1 1 d U . .
H26 H -0.1278 -0.0915 0.1519 0.058 Uiso 1 1 calc R . .
C27 C -0.0760(5) 0.0713(11) 0.2444(4) 0.042 Uani 1 1 d U . .
C28 C -0.0378(5) 0.1337(10) 0.2612(5) 0.039 Uani 1 1 d U . .
C29 C -0.0191(5) 0.1555(12) 0.3022(5) 0.055 Uani 1 1 d U . .
H29 H -0.0302 0.1301 0.3221 0.066 Uiso 1 1 calc R . .
C30 C 0.0159(6) 0.2144(11) 0.3125(5) 0.050 Uani 1 1 d U . .
C31 C 0.0333(6) 0.2509(12) 0.2829(5) 0.056 Uani 1 1 d U . .
H31 H 0.0569 0.2940 0.2901 0.068 Uiso 1 1 calc R . .
C32 C 0.0148(5) 0.2220(10) 0.2441(5) 0.042 Uani 1 1 d U . .
C33 C 0.0333(5) 0.2436(11) 0.2118(4) 0.039 Uani 1 1 d U . .
C34 C -0.3206(7) 0.3419(13) -0.0950(5) 0.076 Uani 1 1 d U . .
H34A H -0.2890 0.3202 -0.0898 0.091 Uiso 1 1 calc R . .
H34B H -0.3188 0.4053 -0.0872 0.091 Uiso 1 1 calc R . .
C35 C -0.3474(8) 0.3326(16) -0.1399(5) 0.111 Uani 1 1 d U . .
H35A H -0.3546 0.2699 -0.1464 0.167 Uiso 1 1 calc R . .
H35B H -0.3292 0.3552 -0.1561 0.167 Uiso 1 1 calc R . .
H35C H -0.3759 0.3666 -0.1463 0.167 Uiso 1 1 calc R . .
C36 C -0.2423(6) -0.1967(14) -0.0515(6) 0.081 Uani 1 1 d U . .
H36A H -0.2336 -0.2582 -0.0422 0.097 Uiso 1 1 calc R . .
H36B H -0.2191 -0.1734 -0.0628 0.097 Uiso 1 1 calc R . .
C37 C -0.2876(7) -0.1980(14) -0.0843(6) 0.096 Uani 1 1 d U . .
H37A H -0.3109 -0.2189 -0.0731 0.144 Uiso 1 1 calc R . .
H37B H -0.2863 -0.2379 -0.1062 0.144 Uiso 1 1 calc R . .
H37C H -0.2953 -0.1380 -0.0953 0.144 Uiso 1 1 calc R . .
C38 C -0.1119(6) 0.0704(13) 0.3012(6) 0.076 Uani 1 1 d U . .
H38A H -0.1347 0.0315 0.3069 0.091 Uiso 1 1 calc R . .
H38B H -0.0825 0.0634 0.3238 0.091 Uiso 1 1 calc R . .
C39 C -0.1270(9) 0.1628(14) 0.2993(7) 0.112 Uani 1 1 d U . .
H39A H -0.1029 0.2018 0.2966 0.168 Uiso 1 1 calc R . .
H39B H -0.1334 0.1776 0.3244 0.168 Uiso 1 1 calc R . .
H39C H -0.1547 0.1707 0.2757 0.168 Uiso 1 1 calc R . .
C40 C 0.0332(7) 0.4015(11) 0.2212(6) 0.067 Uani 1 1 d U . .
H40A H 0.0583 0.4454 0.2269 0.080 Uiso 1 1 calc R . .
H40B H 0.0270 0.3897 0.2470 0.080 Uiso 1 1 calc R . .
C41 C -0.0096(9) 0.4389(15) 0.1896(8) 0.142 Uani 1 1 d U . .
H41A H -0.0359 0.4015 0.1883 0.213 Uiso 1 1 calc R . .
H41B H -0.0054 0.4398 0.1628 0.213 Uiso 1 1 calc R . .
H41C H -0.0149 0.4993 0.1973 0.213 Uiso 1 1 calc R . .
C42 C 0.0730(8) 0.3309(14) 0.1769(5) 0.091 Uani 1 1 d U . .
H42A H 0.0591 0.2914 0.1532 0.109 Uiso 1 1 calc R . .
H42B H 0.0697 0.3926 0.1666 0.109 Uiso 1 1 calc R . .
C43 C 0.1207(8) 0.3106(19) 0.1940(7) 0.136 Uani 1 1 d U . .
H43A H 0.1321 0.3299 0.2226 0.204 Uiso 1 1 calc R . .
H43B H 0.1375 0.3415 0.1785 0.204 Uiso 1 1 calc R . .
H43C H 0.1251 0.2465 0.1926 0.204 Uiso 1 1 calc R . .
C44 C -0.3896(5) -0.0478(11) -0.0723(4) 0.042 Uani 1 1 d U . .
C45 C -0.4001(5) 0.0285(11) -0.0997(4) 0.049 Uani 1 1 d U . .
H45 H -0.3910 0.0873 -0.0909 0.059 Uiso 1 1 calc R . .
C46 C -0.4252(6) 0.0064(15) -0.1405(5) 0.083 Uani 1 1 d U . .
H46 H -0.4328 0.0530 -0.1600 0.099 Uiso 1 1 calc R . .
C47 C -0.4385(7) -0.0730(16) -0.1532(5) 0.098 Uani 1 1 d U . .
H47 H -0.4563 -0.0810 -0.1811 0.118 Uiso 1 1 calc R . .
C48 C -0.4280(8) -0.1472(15) -0.1279(5) 0.097 Uani 1 1 d U . .
H48 H -0.4367 -0.2053 -0.1381 0.116 Uiso 1 1 calc R . .
C49 C -0.4038(6) -0.1313(12) -0.0865(5) 0.058 Uani 1 1 d U . .
C50 C -0.3678(5) -0.1345(10) -0.0200(4) 0.036 Uani 1 1 d U . .
C51 C -0.3440(6) -0.1686(10) 0.0229(4) 0.053 Uani 1 1 d U . .
C52 C -0.3442(6) -0.2488(11) 0.0356(5) 0.050 Uani 1 1 d U . .
H52 H -0.3547 -0.2948 0.0159 0.060 Uiso 1 1 calc R . .
C53 C -0.3296(6) -0.2708(11) 0.0764(5) 0.050 Uani 1 1 d U . .
H53 H -0.3248 -0.3302 0.0860 0.060 Uiso 1 1 calc R . .
C54 C -0.3228(5) -0.1983(11) 0.1022(5) 0.049 Uani 1 1 d U . .
H54 H -0.3159 -0.2085 0.1306 0.058 Uiso 1 1 calc R . .
C55 C -0.3254(5) -0.1128(10) 0.0886(4) 0.036 Uani 1 1 d U . .
C56 C -0.3102(4) -0.0386(10) 0.1147(4) 0.032 Uani 1 1 d U . .
C57 C -0.2840(5) 0.0483(10) 0.1691(4) 0.037 Uani 1 1 d U . .
C58 C -0.2699(5) 0.0913(12) 0.2064(5) 0.056 Uani 1 1 d U . .
H58 H -0.2793 0.0697 0.2281 0.068 Uiso 1 1 calc R . .
C59 C -0.2440(5) 0.1606(13) 0.2121(4) 0.055 Uani 1 1 d U . .
H59 H -0.2347 0.1879 0.2382 0.066 Uiso 1 1 calc R . .
C60 C -0.2287(4) 0.1982(9) 0.1810(4) 0.029 Uani 1 1 d U . .
C61 C -0.2441(5) 0.1524(10) 0.1418(4) 0.034 Uani 1 1 d U . .
H61 H -0.2338 0.1717 0.1202 0.041 Uiso 1 1 calc R . .
C62 C -0.2725(5) 0.0834(10) 0.1361(4) 0.038 Uani 1 1 d U . .
C63 C -0.1948(5) 0.2712(10) 0.1916(4) 0.043 Uani 1 1 d U . .
H63A H -0.1725 0.2601 0.2192 0.052 Uiso 1 1 calc R . .
H63B H -0.2108 0.3275 0.1928 0.052 Uiso 1 1 calc R . .
C64 C -0.1682(5) 0.2818(10) 0.1604(4) 0.031 Uani 1 1 d U . .
C65 C -0.1776(5) 0.3468(10) 0.1317(5) 0.043 Uani 1 1 d U . .
H65 H -0.2028 0.3847 0.1292 0.051 Uiso 1 1 calc R . .
C66 C -0.1532(5) 0.3604(10) 0.1066(4) 0.035 Uani 1 1 d U . .
H66 H -0.1602 0.4078 0.0874 0.043 Uiso 1 1 calc R . .
C67 C -0.1174(5) 0.3025(9) 0.1098(4) 0.031 Uani 1 1 d U . .
C68 C -0.1068(4) 0.2362(9) 0.1387(4) 0.027 Uani 1 1 d U . .
C69 C -0.1331(5) 0.2227(9) 0.1646(4) 0.030 Uani 1 1 d U . .
H69 H -0.1269 0.1755 0.1839 0.036 Uiso 1 1 calc R . .
C70 C -0.0563(4) 0.2295(10) 0.1070(4) 0.033 Uani 1 1 d U . .
C71 C -0.0193(5) 0.1991(9) 0.0953(4) 0.031 Uani 1 1 d U . .
C72 C 0.0039(5) 0.2468(10) 0.0740(4) 0.037 Uani 1 1 d U . .
H72 H -0.0077 0.3029 0.0628 0.044 Uiso 1 1 calc R . .
C73 C 0.0438(5) 0.2144(10) 0.0686(5) 0.043 Uani 1 1 d U . .
C74 C 0.0587(5) 0.1335(10) 0.0833(4) 0.036 Uani 1 1 d U . .
H74 H 0.0857 0.1097 0.0800 0.043 Uiso 1 1 calc R . .
C75 C 0.0335(5) 0.0828(10) 0.1040(4) 0.036 Uani 1 1 d U . .
C76 C 0.0471(5) -0.0020(10) 0.1258(5) 0.038 Uani 1 1 d U . .
C77 C -0.4072(11) -0.2853(14) -0.0531(6) 0.169 Uani 1 1 d U . .
H77A H -0.4125 -0.2984 -0.0270 0.203 Uiso 1 1 calc R . .
H77B H -0.4362 -0.2944 -0.0758 0.203 Uiso 1 1 calc R . .
C78 C -0.3696(18) -0.3459(18) -0.0583(10) 0.294 Uani 1 1 d U . .
H78A H -0.3396 -0.3205 -0.0436 0.442 Uiso 1 1 calc R . .
H78B H -0.3732 -0.3510 -0.0874 0.442 Uiso 1 1 calc R . .
H78C H -0.3720 -0.4048 -0.0473 0.442 Uiso 1 1 calc R . .
C79 C -0.3344(5) -0.0741(11) 0.1767(5) 0.052 Uani 1 1 d U . .
H79A H -0.3587 -0.1102 0.1574 0.063 Uiso 1 1 calc R . .
H79B H -0.3494 -0.0299 0.1892 0.063 Uiso 1 1 calc R . .
C80 C -0.3048(6) -0.1337(11) 0.2099(5) 0.060 Uani 1 1 d U . .
H80A H -0.2919 -0.1810 0.1976 0.089 Uiso 1 1 calc R . .
H80B H -0.3233 -0.1600 0.2251 0.089 Uiso 1 1 calc R . .
H80C H -0.2799 -0.0990 0.2287 0.089 Uiso 1 1 calc R . .
C81 C -0.0843(5) 0.3583(9) 0.0581(4) 0.035 Uani 1 1 d U . .
H81A H -0.1160 0.3742 0.0417 0.043 Uiso 1 1 calc R . .
H81B H -0.0701 0.3281 0.0399 0.043 Uiso 1 1 calc R . .
C82 C -0.0584(5) 0.4402(10) 0.0744(5) 0.045 Uani 1 1 d U . .
H82A H -0.0737 0.4726 0.0907 0.067 Uiso 1 1 calc R . .
H82B H -0.0572 0.4775 0.0516 0.067 Uiso 1 1 calc R . .
H82C H -0.0273 0.4247 0.0915 0.067 Uiso 1 1 calc R . .
C83 C 0.0568(6) -0.0732(11) 0.0644(5) 0.054 Uani 1 1 d U . .
H83A H 0.0773 -0.1198 0.0602 0.065 Uiso 1 1 calc R . .
H83B H 0.0671 -0.0155 0.0570 0.065 Uiso 1 1 calc R . .
C84 C 0.0078(6) -0.0913(13) 0.0365(5) 0.072 Uani 1 1 d U . .
H84A H -0.0033 -0.1462 0.0451 0.108 Uiso 1 1 calc R . .
H84B H 0.0074 -0.0975 0.0083 0.108 Uiso 1 1 calc R . .
H84C H -0.0119 -0.0419 0.0384 0.108 Uiso 1 1 calc R . .
C85 C 0.0750(6) -0.1518(11) 0.1310(5) 0.054 Uani 1 1 d U . .
H85A H 0.0617 -0.2035 0.1135 0.065 Uiso 1 1 calc R . .
H85B H 0.0640 -0.1526 0.1548 0.065 Uiso 1 1 calc R . .
C86 C 0.1283(7) -0.1590(14) 0.1463(8) 0.129 Uani 1 1 d U . .
H86A H 0.1392 -0.1568 0.1228 0.194 Uiso 1 1 calc R . .
H86B H 0.1376 -0.2152 0.1608 0.194 Uiso 1 1 calc R . .
H86C H 0.1415 -0.1095 0.1647 0.194 Uiso 1 1 calc R . .
C87 C -0.4291(5) -0.0008(13) 0.0439(7) 0.068 Uani 1 1 d U . .
C88 C -0.4484(5) -0.0625(13) 0.0178(7) 0.077 Uani 1 1 d U . .
H88 H -0.4410 -0.0661 -0.0066 0.092 Uiso 1 1 calc R . .
C89 C -0.4788(6) -0.1229(14) 0.0236(8) 0.102 Uani 1 1 d U . .
H89 H -0.4913 -0.1692 0.0046 0.122 Uiso 1 1 calc R . .
C90 C -0.4904(7) -0.1120(16) 0.0590(8) 0.119 Uani 1 1 d U . .
H90 H -0.5116 -0.1521 0.0639 0.143 Uiso 1 1 calc R . .
C91 C -0.4723(6) -0.0453(17) 0.0875(7) 0.107 Uani 1 1 d U . .
H91 H -0.4791 -0.0410 0.1122 0.129 Uiso 1 1 calc R . .
C92 C -0.4429(6) 0.0161(14) 0.0774(6) 0.077 Uani 1 1 d U . .
C93 C -0.3959(6) 0.1190(13) 0.0741(6) 0.067 Uani 1 1 d U . .
C94 C -0.3693(5) 0.2031(11) 0.0836(5) 0.044 Uani 1 1 d U . .
C95 C -0.3767(6) 0.2743(13) 0.1045(5) 0.067 Uani 1 1 d U . .
H95 H -0.3993 0.2724 0.1174 0.080 Uiso 1 1 calc R . .
C96 C -0.3498(7) 0.3525(14) 0.1066(6) 0.077 Uani 1 1 d U . .
H96 H -0.3528 0.4025 0.1221 0.093 Uiso 1 1 calc R . .
C97 C -0.3194(5) 0.3525(11) 0.0853(5) 0.051 Uani 1 1 d U . .
H97 H -0.3017 0.4042 0.0857 0.061 Uiso 1 1 calc R . .
C98 C -0.3137(5) 0.2793(10) 0.0633(4) 0.038 Uani 1 1 d U . .
C99 C -0.2800(5) 0.2691(10) 0.0442(4) 0.034 Uani 1 1 d U . .
C100 C -0.2315(4) 0.2934(9) 0.0119(4) 0.026 Uani 1 1 d U . .
C101 C -0.2030(5) 0.3240(9) -0.0098(4) 0.036 Uani 1 1 d U . .
H101 H -0.2046 0.3835 -0.0190 0.043 Uiso 1 1 calc R . .
C102 C -0.1724(5) 0.2636(10) -0.0172(4) 0.034 Uani 1 1 d U . .
H102 H -0.1527 0.2826 -0.0316 0.041 Uiso 1 1 calc R . .
C103 C -0.1702(5) 0.1754(9) -0.0038(4) 0.029 Uani 1 1 d U . .
C104 C -0.1969(5) 0.1450(9) 0.0183(4) 0.030 Uani 1 1 d U . .
H104 H -0.1937 0.0864 0.0290 0.036 Uiso 1 1 calc R . .
C105 C -0.2284(4) 0.2024(9) 0.0242(4) 0.024 Uani 1 1 d U . .
C106 C -0.1352(5) 0.1163(10) -0.0136(4) 0.033 Uani 1 1 d U . .
H10A H -0.1071 0.1513 -0.0098 0.039 Uiso 1 1 calc R . .
H10B H -0.1475 0.0991 -0.0427 0.039 Uiso 1 1 calc R . .
C107 C -0.1221(4) 0.0300(9) 0.0128(4) 0.028 Uani 1 1 d U . .
C108 C -0.1318(4) -0.0518(10) -0.0047(4) 0.030 Uani 1 1 d U . .
H108 H -0.1462 -0.0564 -0.0334 0.036 Uiso 1 1 calc R . .
C109 C -0.1215(5) -0.1259(10) 0.0180(4) 0.035 Uani 1 1 d U . .
H109 H -0.1285 -0.1825 0.0055 0.042 Uiso 1 1 calc R . .
C110 C -0.1012(5) -0.1191(10) 0.0586(4) 0.030 Uani 1 1 d U . .
C111 C -0.0901(5) -0.0382(9) 0.0767(4) 0.029 Uani 1 1 d U . .
C112 C -0.1007(4) 0.0376(10) 0.0539(4) 0.030 Uani 1 1 d U . .
H112 H -0.0933 0.0942 0.0664 0.036 Uiso 1 1 calc R . .
C113 C -0.0645(5) -0.1330(10) 0.1241(4) 0.033 Uani 1 1 d U . .
C114 C -0.0362(5) -0.1736(10) 0.1689(4) 0.033 Uani 1 1 d U . .
C115 C -0.0502(6) -0.2506(10) 0.1833(5) 0.055 Uani 1 1 d U . .
H115 H -0.0744 -0.2864 0.1666 0.066 Uiso 1 1 calc R . .
C116 C -0.0270(8) -0.2710(12) 0.2226(5) 0.094 Uani 1 1 d U . .
C117 C 0.0080(8) -0.2121(14) 0.2478(6) 0.117 Uani 1 1 d U . .
H117 H 0.0253 -0.2253 0.2753 0.140 Uiso 1 1 calc R . .
C118 C 0.0144(7) -0.1338(12) 0.2281(5) 0.069 Uani 1 1 d U . .
C119 C 0.0475(7) -0.0575(15) 0.2486(6) 0.081 Uani 1 1 d U . .
C120 C -0.4335(7) 0.1284(13) 0.1344(5) 0.081 Uani 1 1 d U . .
H12A H -0.4502 0.0843 0.1452 0.097 Uiso 1 1 calc R . .
H12B H -0.4544 0.1787 0.1232 0.097 Uiso 1 1 calc R . .
C121 C -0.3877(12) 0.166(2) 0.1738(9) 0.219 Uani 1 1 d U . .
H12C H -0.3696 0.2067 0.1632 0.329 Uiso 1 1 calc R . .
H12D H -0.3686 0.1158 0.1873 0.329 Uiso 1 1 calc R . .
H12E H -0.3985 0.1975 0.1936 0.329 Uiso 1 1 calc R . .
C122 C -0.2825(5) 0.4269(10) 0.0168(4) 0.043 Uani 1 1 d U . .
H12F H -0.2869 0.4414 -0.0121 0.051 Uiso 1 1 calc R . .
H12G H -0.3127 0.4293 0.0206 0.051 Uiso 1 1 calc R . .
C123 C -0.2526(5) 0.4931(10) 0.0430(5) 0.046 Uani 1 1 d U . .
H12H H -0.2489 0.4802 0.0716 0.069 Uiso 1 1 calc R . .
H12I H -0.2662 0.5521 0.0359 0.069 Uiso 1 1 calc R . .
H12J H -0.2227 0.4916 0.0392 0.069 Uiso 1 1 calc R . .
C124 C -0.0843(5) -0.2762(10) 0.0832(5) 0.043 Uani 1 1 d U . .
H12K H -0.1062 -0.2894 0.0557 0.052 Uiso 1 1 calc R . .
H12L H -0.0943 -0.3086 0.1036 0.052 Uiso 1 1 calc R . .
C125 C -0.0372(5) -0.3068(10) 0.0856(5) 0.055 Uani 1 1 d U . .
H12M H -0.0215 -0.2590 0.0764 0.083 Uiso 1 1 calc R . .
H12N H -0.0397 -0.3589 0.0681 0.083 Uiso 1 1 calc R . .
H12O H -0.0197 -0.3223 0.1139 0.083 Uiso 1 1 calc R . .
C126 C 0.1196(7) 0.0010(13) 0.2855(6) 0.091 Uani 1 1 d U . .
H12P H 0.1458 -0.0180 0.3093 0.109 Uiso 1 1 calc R . .
H12Q H 0.1023 0.0460 0.2951 0.109 Uiso 1 1 calc R . .
C127 C 0.1381(7) 0.0439(14) 0.2542(7) 0.103 Uani 1 1 d U . .
H12R H 0.1608 0.0047 0.2491 0.154 Uiso 1 1 calc R . .
H12S H 0.1523 0.1008 0.2648 0.154 Uiso 1 1 calc R . .
H12T H 0.1129 0.0537 0.2286 0.154 Uiso 1 1 calc R . .
C128 C 0.1094(10) -0.1631(15) 0.2770(8) 0.163 Uani 1 1 d U . .
H12U H 0.0857 -0.2026 0.2590 0.195 Uiso 1 1 calc R . .
H12V H 0.1348 -0.1624 0.2657 0.195 Uiso 1 1 calc R . .
C129 C 0.1257(9) -0.2065(18) 0.3128(9) 0.205 Uani 1 1 d U . .
H12W H 0.1576 -0.2230 0.3176 0.308 Uiso 1 1 calc R . .
H12$ H 0.1075 -0.2601 0.3119 0.308 Uiso 1 1 calc R . .
H12 H 0.1239 -0.1680 0.3350 0.308 Uiso 1 1 calc R . .
Cl4 Cl -0.27806(15) -0.4391(3) 0.16319(12) 0.050 Uani 1 1 d U . .
O4 O -0.2705(5) -0.5069(8) 0.1920(4) 0.079 Uani 1 1 d U . .
O5 O -0.2694(6) -0.3593(8) 0.1807(4) 0.093 Uani 1 1 d U . .
O6 O -0.2525(5) -0.4551(10) 0.1363(4) 0.098 Uani 1 1 d U . .
O7 O -0.3248(5) -0.4434(10) 0.1388(4) 0.104 Uani 1 1 d U . .
Cl5 Cl -0.1521(2) 0.5619(3) -0.00939(14) 0.074 Uani 1 1 d U . .
O8 O -0.1472(6) 0.6453(9) -0.0186(5) 0.116 Uani 1 1 d U . .
O9 O -0.1489(4) 0.5462(8) 0.0317(4) 0.078 Uani 1 1 d U . .
O10 O -0.1405(7) 0.4933(10) -0.0284(5) 0.128 Uani 1 1 d U . .
O11 O -0.2034(6) 0.5578(11) -0.0305(6) 0.146 Uani 1 1 d U . .
Cl6 Cl -0.06238(18) 0.4011(4) 0.29034(16) 0.087 Uani 1 1 d U . .
O12 O -0.0831(5) 0.4837(11) 0.2888(5) 0.109 Uani 1 1 d U . .
O13 O -0.0834(5) 0.3526(10) 0.2550(4) 0.106 Uani 1 1 d U . .
O14 O -0.0638(6) 0.3494(13) 0.3259(4) 0.138 Uani 1 1 d U . .
O15 O -0.0165(5) 0.4165(13) 0.2945(6) 0.158 Uani 1 1 d U . .
Cl7 Cl -0.18332(18) -0.0812(5) -0.14210(16) 0.097 Uani 1 1 d U . .
O16 O -0.1613(4) -0.0303(12) -0.1073(4) 0.110 Uani 1 1 d U . .
O17 O -0.2176(10) -0.1363(18) -0.1402(7) 0.229 Uani 1 1 d U . .
O18 O -0.2079(7) -0.0134(15) -0.1677(5) 0.174 Uani 1 1 d U . .
O19 O -0.1559(7) -0.1071(19) -0.1622(6) 0.210 Uani 1 1 d U . .
Cl8A Cl 0.0258(4) -0.0669(8) 0.3410(3) 0.083 Uani 0.47 1 d PDU A 1
O20A O -0.0108(9) -0.0505(16) 0.3073(6) 0.084 Uani 0.47 1 d PDU A 1
O21A O 0.0146(12) -0.047(3) 0.3739(7) 0.243 Uani 0.47 1 d PDU A 1
O22A O 0.0361(12) -0.1533(15) 0.3396(13) 0.373 Uani 0.47 1 d PDU A 1
O23A O 0.0619(10) -0.015(3) 0.3408(11) 0.253 Uani 0.47 1 d PDU A 1
Cl8B Cl -0.0174(4) -0.1030(7) 0.3538(3) 0.087 Uani 0.53 1 d PDU A 2
O20B O -0.0098(11) -0.035(2) 0.3315(16) 0.411 Uani 0.53 1 d PDU A 2
O21B O -0.0036(16) -0.078(3) 0.3941(9) 0.528 Uani 0.53 1 d PDU A 2
O22B O 0.0045(8) -0.1748(16) 0.3490(8) 0.122 Uani 0.53 1 d PDU A 2
O23B O -0.0638(7) -0.1183(15) 0.3426(11) 0.148 Uani 0.53 1 d PDU A 2
Cl9 Cl 0.0885(3) -0.3701(5) 0.2020(3) 0.158 Uani 1 1 d U . .
O24 O 0.0759(7) -0.3868(11) 0.2389(6) 0.154 Uani 1 1 d U . .
O25 O 0.0573(9) -0.3083(18) 0.1794(8) 0.276 Uani 1 1 d U . .
O26 O 0.0860(16) -0.4433(16) 0.1809(9) 0.362 Uani 1 1 d U . .
O27 O 0.1339(8) -0.328(2) 0.2181(8) 0.254 Uani 1 1 d U . .
C130 C -0.0575(6) 0.2967(11) -0.0311(5) 0.050 Uiso 1 1 d DU . .
C131 C -0.0643(8) 0.3745(14) -0.0510(7) 0.094 Uiso 1 1 d DU . .
N28 N -0.0648(17) 0.443(2) -0.0701(14) 0.338 Uiso 1 1 d DU . .
C132 C -0.3337(10) -0.0416(17) -0.1891(9) 0.140 Uiso 1 1 d DU . .
C133 C -0.3477(9) 0.0552(16) -0.1941(8) 0.123 Uiso 1 1 d DU . .
N29 N -0.3656(7) 0.1219(14) -0.1941(6) 0.111 Uiso 1 1 d DU . .
C134 C -0.206(2) 0.609(4) -0.1260(18) 0.334 Uiso 1 1 d DU . .
C135 C -0.251(3) 0.570(10) -0.127(3) 0.746 Uiso 1 1 d DU . .
N30 N -0.2756(18) 0.559(4) -0.1072(15) 0.345 Uiso 1 1 d DU . .
C136 C -0.1455(8) -0.4774(16) 0.2029(6) 0.106 Uiso 1 1 d DU . .
C137 C -0.1316(6) -0.4491(11) 0.1684(5) 0.056 Uiso 1 1 d DU . .
N31 N -0.1162(5) -0.4319(10) 0.1442(5) 0.070 Uiso 1 1 d DU . .
C138 C -0.4397(11) -0.362(2) 0.0769(10) 0.168 Uiso 1 1 d DU . .
C139 C -0.4383(13) -0.453(2) 0.0577(12) 0.222 Uiso 1 1 d DU . .
C140 C -0.3995(12) -0.454(2) 0.0419(11) 0.190 Uiso 1 1 d DU . .
N32 N -0.3688(11) -0.460(2) 0.0291(9) 0.197 Uiso 1 1 d DU . .
C141 C -0.2539(17) 0.253(3) -0.1723(16) 0.277 Uiso 1 1 d DU . .
C142 C -0.2272(19) 0.307(3) -0.1369(15) 0.267 Uiso 1 1 d DU . .
N33 N -0.218(3) 0.380(4) -0.141(3) 0.623 Uiso 1 1 d DU . .
C143 C -0.247(3) 0.537(4) -0.211(2) 0.407 Uiso 1 1 d DU . .
C144 C -0.252(15) 0.627(12) -0.233(9) 1.531 Uiso 1 1 d DU . .
C145 C -0.252(5) 0.701(4) -0.263(3) 0.604 Uiso 1 1 d DU . .
N34 N -0.253(3) 0.777(4) -0.262(2) 0.458 Uiso 1 1 d DU . .

loop_
_atom_site_aniso_label
_atom_site_aniso_U_11
_atom_site_aniso_U_22
_atom_site_aniso_U_33
_atom_site_aniso_U_23
_atom_site_aniso_U_13
_atom_site_aniso_U_12
Lu1 0.044 0.050 0.042 -0.005 0.003 0.003
Nd1 0.025 0.034 0.026 0.009 -0.004 -0.006
Cl1 0.067 0.153 0.033 -0.018 0.003 -0.013
Cl2 0.058 0.064 0.088 0.002 0.046 0.001
Cl3 0.235 0.065 0.089 0.045 -0.093 -0.053
O1 0.040 0.054 0.041 -0.015 0.014 -0.005
O2 0.035 0.034 0.035 -0.017 -0.010 0.004
O3 0.043 0.063 0.034 -0.011 -0.002 0.003
N1 0.027 0.040 0.029 0.010 -0.014 -0.009
N2 0.089 0.041 0.039 0.015 0.002 -0.005
N3 0.039 0.055 0.017 0.005 -0.004 -0.009
N4 0.021 0.043 0.029 -0.002 -0.005 -0.005
N5 0.021 0.045 0.056 -0.013 0.001 0.001
N6 0.032 0.069 0.030 -0.002 -0.008 -0.006
N7 0.030 0.091 0.083 -0.023 0.028 0.001
N8 0.029 0.060 0.044 -0.005 0.009 0.004
N9 0.064 0.053 0.036 -0.002 0.010 -0.012
N10 0.027 0.042 0.034 0.003 -0.002 -0.013
N11 0.073 0.059 0.047 -0.011 0.017 -0.032
N12 0.029 0.028 0.036 0.004 0.002 -0.008
N13 0.017 0.033 0.029 0.010 0.003 -0.009
N14 0.028 0.055 0.026 0.005 0.015 0.000
N15 0.039 0.040 0.043 -0.007 0.014 0.011
N16 0.016 0.040 0.034 0.000 0.000 -0.002
N17 0.028 0.016 0.036 -0.019 0.000 -0.004
N18 0.038 0.030 0.048 -0.013 0.012 0.000
N19 0.020 0.052 0.080 0.020 0.011 0.001
N20 0.021 0.131 0.088 0.035 0.013 -0.015
N21 0.036 0.033 0.043 0.009 0.015 -0.001
N22 0.022 0.041 0.014 0.010 -0.002 -0.010
N23 0.033 0.038 0.038 0.004 0.009 0.003
N24 0.021 0.033 0.037 0.004 0.004 0.000
N25 0.032 0.039 0.021 -0.014 -0.001 0.003
N26 0.068 0.041 0.042 0.004 -0.012 0.000
N27 0.090 0.040 0.086 -0.026 -0.029 0.015
C1 0.054 0.032 0.027 -0.005 -0.017 -0.003
C2 0.044 0.048 0.041 0.003 -0.013 0.008
C3 0.063 0.018 0.106 -0.019 0.019 -0.018
C4 0.091 0.063 0.139 0.041 0.035 0.029
C5 0.076 0.057 0.030 0.026 -0.011 0.012
C6 0.076 0.057 0.030 0.026 -0.011 0.012
C7 0.047 0.050 0.020 0.012 -0.014 -0.004
C8 0.039 0.044 0.027 0.008 -0.006 -0.009
C9 0.089 0.050 0.044 0.022 0.022 -0.003
C10 0.085 0.074 0.015 -0.002 0.013 -0.007
C11 0.014 0.069 0.054 0.013 0.003 0.002
C12 0.025 0.040 0.044 -0.007 0.008 -0.012
C13 0.030 0.052 0.044 -0.004 0.003 0.003
C14 0.026 0.047 0.057 -0.004 -0.002 0.003
C15 0.032 0.030 0.094 -0.003 0.014 -0.008
C16 0.051 0.033 0.087 0.008 -0.017 0.001
C17 0.019 0.042 0.065 0.018 0.003 -0.012
C18 0.018 0.043 0.044 0.010 0.003 -0.002
C19 0.020 0.031 0.055 0.005 0.008 -0.009
C20 0.025 0.058 0.074 0.022 -0.029 -0.004
C21 0.028 0.047 0.045 0.037 -0.010 0.007
C22 0.042 0.070 0.109 0.007 0.037 -0.006
C23 0.073 0.069 0.145 -0.022 0.077 -0.008
C24 0.018 0.078 0.061 -0.004 0.009 0.005
C25 0.024 0.057 0.040 0.012 -0.005 0.012
C26 0.036 0.052 0.045 0.013 -0.001 -0.008
C27 0.021 0.054 0.041 0.003 -0.001 0.013
C28 0.037 0.028 0.049 -0.001 0.011 0.011
C29 0.039 0.077 0.045 -0.007 0.008 0.012
C30 0.054 0.048 0.037 -0.008 0.002 0.016
C31 0.038 0.085 0.042 -0.006 0.007 0.005
C32 0.032 0.048 0.050 -0.004 0.019 0.003
C33 0.030 0.045 0.037 0.004 0.004 -0.001
C34 0.098 0.063 0.060 0.021 0.016 0.000
C35 0.126 0.135 0.053 0.073 0.003 0.024
C36 0.056 0.094 0.084 -0.059 0.011 -0.020
C37 0.082 0.104 0.072 -0.027 -0.016 0.016
C38 0.048 0.089 0.105 -0.039 0.046 0.007
C39 0.151 0.112 0.105 0.028 0.085 0.065
C40 0.083 0.041 0.069 0.011 0.015 -0.002
C41 0.162 0.085 0.125 0.009 -0.025 0.048
C42 0.128 0.099 0.058 -0.031 0.049 -0.082
C43 0.109 0.200 0.129 -0.058 0.079 -0.083
C44 0.023 0.064 0.030 -0.003 -0.004 -0.019
C45 0.036 0.063 0.033 0.001 -0.011 -0.020
C46 0.068 0.114 0.038 0.010 -0.021 -0.063
C47 0.112 0.136 0.026 -0.021 -0.004 -0.075
C48 0.141 0.108 0.031 -0.029 0.014 -0.080
C49 0.054 0.070 0.041 -0.004 0.002 -0.051
C50 0.038 0.032 0.038 -0.004 0.011 -0.001
C51 0.104 0.035 0.027 -0.006 0.031 -0.043
C52 0.072 0.036 0.034 0.001 0.007 -0.009
C53 0.058 0.049 0.036 0.010 0.006 -0.007
C54 0.060 0.050 0.027 0.012 0.003 0.000
C55 0.031 0.049 0.031 0.006 0.013 -0.022
C56 0.018 0.047 0.032 0.010 0.009 0.003
C57 0.028 0.049 0.046 -0.004 0.029 0.000
C58 0.041 0.101 0.031 -0.003 0.017 -0.020
C59 0.035 0.105 0.024 -0.020 0.009 -0.015
C60 0.020 0.029 0.039 -0.002 0.011 0.017
C61 0.027 0.048 0.030 -0.005 0.013 -0.008
C62 0.022 0.061 0.025 0.004 0.002 -0.012
C63 0.047 0.047 0.037 -0.019 0.014 0.002
C64 0.022 0.040 0.024 -0.017 0.000 -0.006
C65 0.034 0.032 0.066 0.003 0.021 0.013
C66 0.025 0.035 0.045 -0.010 0.010 -0.004
C67 0.038 0.012 0.045 -0.021 0.015 -0.007
C68 0.019 0.032 0.026 -0.016 0.002 -0.013
C69 0.027 0.030 0.030 -0.015 0.004 -0.006
C70 0.012 0.035 0.042 -0.008 -0.004 -0.007
C71 0.029 0.031 0.026 -0.013 0.000 -0.006
C72 0.048 0.030 0.036 -0.007 0.018 0.004
C73 0.034 0.038 0.053 -0.009 0.008 -0.011
C74 0.019 0.044 0.039 -0.014 0.004 0.004
C75 0.029 0.044 0.023 -0.014 -0.008 0.002
C76 0.018 0.037 0.050 -0.012 -0.002 0.005
C77 0.292 0.060 0.053 0.016 -0.080 -0.074
C78 0.715 0.061 0.183 -0.008 0.251 0.016
C79 0.049 0.069 0.042 0.009 0.020 -0.021
C80 0.069 0.074 0.036 0.005 0.018 -0.034
C81 0.032 0.040 0.035 -0.002 0.011 0.020
C82 0.050 0.039 0.045 0.009 0.015 0.007
C83 0.067 0.040 0.057 -0.023 0.021 -0.001
C84 0.080 0.083 0.046 -0.024 0.011 -0.017
C85 0.059 0.040 0.066 -0.003 0.026 0.014
C86 0.067 0.079 0.225 0.090 0.026 0.043
C87 0.016 0.068 0.110 0.037 0.009 -0.010
C88 0.015 0.069 0.133 0.028 0.009 -0.005
C89 0.019 0.076 0.183 0.036 -0.004 -0.023
C90 0.036 0.131 0.164 0.095 -0.005 -0.049
C91 0.027 0.164 0.118 0.084 0.006 -0.027
C92 0.040 0.094 0.085 0.050 0.003 -0.015
C93 0.041 0.068 0.099 0.017 0.031 -0.009
C94 0.018 0.059 0.047 0.014 0.002 0.007
C95 0.063 0.093 0.060 -0.005 0.043 -0.004
C96 0.090 0.079 0.081 -0.020 0.051 -0.011
C97 0.044 0.049 0.058 -0.018 0.015 -0.019
C98 0.036 0.043 0.034 -0.002 0.009 -0.009
C99 0.028 0.051 0.020 0.001 0.001 -0.010
C100 0.015 0.025 0.033 0.010 0.000 -0.002
C101 0.039 0.019 0.047 0.004 0.012 -0.013
C102 0.026 0.052 0.026 0.014 0.010 -0.003
C103 0.045 0.030 0.009 -0.001 0.005 0.005
C104 0.057 0.014 0.021 -0.012 0.015 -0.002
C105 0.023 0.030 0.013 0.004 -0.003 -0.009
C106 0.031 0.049 0.013 -0.012 0.001 -0.013
C107 0.017 0.041 0.022 -0.006 0.000 0.001
C108 0.007 0.053 0.022 -0.011 -0.006 -0.006
C109 0.024 0.036 0.034 -0.013 -0.005 0.022
C110 0.023 0.042 0.028 -0.008 0.011 0.018
C111 0.028 0.043 0.022 -0.004 0.016 0.004
C112 0.021 0.048 0.023 -0.004 0.009 -0.005
C113 0.055 0.038 0.010 -0.006 0.015 -0.005
C114 0.055 0.038 0.010 -0.006 0.015 -0.005
C115 0.059 0.031 0.054 0.011 -0.009 0.006
C116 0.157 0.039 0.040 0.014 -0.030 -0.003
C117 0.134 0.084 0.070 0.036 -0.049 -0.029
C118 0.079 0.061 0.038 0.007 -0.021 0.008
C119 0.081 0.092 0.054 0.038 0.000 -0.019
C120 0.081 0.092 0.054 0.038 0.000 -0.019
C121 0.226 0.227 0.133 -0.024 -0.036 -0.082
C122 0.044 0.043 0.032 -0.003 -0.001 0.012
C123 0.041 0.037 0.054 0.003 0.008 0.004
C124 0.043 0.038 0.040 -0.016 0.004 -0.005
C125 0.051 0.036 0.077 -0.017 0.018 0.001
C126 0.076 0.074 0.079 -0.038 -0.031 0.007
C127 0.068 0.091 0.100 -0.014 -0.040 -0.005
C128 0.175 0.061 0.152 -0.006 -0.082 0.029
C129 0.149 0.121 0.206 0.069 -0.131 -0.020
Cl4 0.058 0.058 0.039 0.005 0.021 0.011
O4 0.097 0.064 0.062 0.021 0.009 0.015
O5 0.169 0.061 0.076 -0.009 0.078 -0.014
O6 0.102 0.137 0.071 0.003 0.050 0.048
O7 0.068 0.127 0.104 0.056 0.011 0.013
Cl5 0.113 0.043 0.055 0.000 0.011 0.004
O8 0.184 0.065 0.133 0.026 0.097 -0.016
O9 0.076 0.085 0.081 0.040 0.037 0.045
O10 0.190 0.075 0.158 -0.021 0.109 0.004
O11 0.115 0.125 0.144 -0.019 -0.029 0.006
Cl6 0.059 0.133 0.066 -0.037 0.015 0.027
O12 0.112 0.124 0.116 -0.031 0.070 0.006
O13 0.110 0.119 0.064 -0.022 -0.008 0.003
O14 0.145 0.194 0.065 -0.006 0.023 0.063
O15 0.069 0.210 0.189 -0.093 0.035 -0.015
Cl7 0.056 0.173 0.057 -0.018 0.014 0.012
O16 0.046 0.235 0.047 -0.028 0.013 0.016
O17 0.276 0.256 0.187 -0.053 0.120 -0.138
O18 0.175 0.219 0.087 0.015 -0.014 0.039
O19 0.126 0.386 0.127 -0.107 0.056 0.046
Cl8A 0.104 0.087 0.048 0.033 0.013 0.033
O20A 0.132 0.067 0.031 0.004 -0.003 0.017
O21A 0.363 0.349 0.038 -0.091 0.094 -0.230
O22A 0.209 0.146 0.483 -0.136 -0.266 0.123
O23A 0.145 0.382 0.277 -0.189 0.131 -0.126
Cl8B 0.076 0.064 0.102 0.002 0.002 0.014
O20B 0.076 0.292 0.847 0.427 0.127 0.070
O21B 0.696 0.435 0.234 -0.278 -0.143 0.201
O22B 0.068 0.148 0.125 0.008 -0.001 0.071
O23B 0.085 0.089 0.301 0.099 0.106 0.052
Cl9 0.190 0.092 0.150 0.030 -0.002 -0.051
O24 0.187 0.095 0.133 0.035 -0.010 -0.002
O25 0.204 0.251 0.256 0.190 -0.084 -0.081
O26 0.767 0.128 0.271 -0.059 0.279 -0.205
O27 0.150 0.348 0.225 -0.038 0.010 -0.065

loop_
_atom_type_symbol
_atom_type_description
_atom_type_scat_dispersion_real
_atom_type_scat_dispersion_imag
_atom_type_scat_source
C C 0.0033 0.0016 'International Tables Vol C Tables 4.2.6.8 and 6.1.1.4'
H H 0.0000 0.0000 'International Tables Vol C Tables 4.2.6.8 and 6.1.1.4'
N N 0.0061 0.0033 'International Tables Vol C Tables 4.2.6.8 and 6.1.1.4'
O O 0.0106 0.0060 'International Tables Vol C Tables 4.2.6.8 and 6.1.1.4'
Cl Cl 0.1484 0.1585 'International Tables Vol C Tables 4.2.6.8 and 6.1.1.4'
Nd Nd -0.1943 3.0179 'International Tables Vol C Tables 4.2.6.8 and 6.1.1.4'
Lu Lu -0.4720 5.8584 'International Tables Vol C Tables 4.2.6.8 and 6.1.1.4'

loop_
_geom_angle_atom_site_label_1
_geom_angle_atom_site_label_2
_geom_angle_atom_site_label_3
_geom_angle
O3 Lu1 O2 76.9(3)
O3 Lu1 O1 78.9(4)
O2 Lu1 O1 78.0(3)
O3 Lu1 N26 64.1(4)
O2 Lu1 N26 68.6(4)
O1 Lu1 N26 134.3(4)
O3 Lu1 N24 126.7(4)
O2 Lu1 N24 82.5(3)
O1 Lu1 N24 142.9(3)
N26 Lu1 N24 62.6(4)
O3 Lu1 N8 66.5(4)
O2 Lu1 N8 131.5(3)
O1 Lu1 N8 65.0(4)
N26 Lu1 N8 117.4(4)
N24 Lu1 N8 145.2(4)
O3 Lu1 N6 82.4(4)
O2 Lu1 N6 142.2(4)
O1 Lu1 N6 128.5(4)
N26 Lu1 N6 74.0(5)
N24 Lu1 N6 85.0(4)
N8 Lu1 N6 63.6(4)
O3 Lu1 N17 131.4(4)
O2 Lu1 N17 64.0(3)
O1 Lu1 N17 66.1(3)
N26 Lu1 N17 120.3(4)
N24 Lu1 N17 77.0(3)
N8 Lu1 N17 120.8(4)
N6 Lu1 N17 146.0(4)
O3 Lu1 N15 142.3(4)
O2 Lu1 N15 125.5(4)
O1 Lu1 N15 77.6(4)
N26 Lu1 N15 147.7(4)
N24 Lu1 N15 88.8(4)
N8 Lu1 N15 76.9(4)
N6 Lu1 N15 89.6(4)
N17 Lu1 N15 61.7(4)
N13 Nd1 N10 124.7(3)
N13 Nd1 N4 80.9(3)
N10 Nd1 N4 80.7(4)
N13 Nd1 N12 62.6(3)
N10 Nd1 N12 62.1(4)
N4 Nd1 N12 73.1(4)
N13 Nd1 N22 83.0(3)
N10 Nd1 N22 145.2(3)
N4 Nd1 N22 84.1(4)
N12 Nd1 N22 140.9(3)
N13 Nd1 N1 144.1(4)
N10 Nd1 N1 87.6(4)
N4 Nd1 N1 124.0(4)
N12 Nd1 N1 143.7(3)
N22 Nd1 N1 75.4(3)
N13 Nd1 N21 73.2(3)
N10 Nd1 N21 140.9(4)
N4 Nd1 N21 138.5(4)
N12 Nd1 N21 119.4(4)
N22 Nd1 N21 61.3(4)
N1 Nd1 N21 71.3(4)
N13 Nd1 N19 80.0(4)
N10 Nd1 N19 84.6(4)
N4 Nd1 N19 143.0(4)
N12 Nd1 N19 69.9(4)
N22 Nd1 N19 124.3(4)
N1 Nd1 N19 88.8(4)
N21 Nd1 N19 63.1(4)
N13 Nd1 N3 138.5(3)
N10 Nd1 N3 70.9(4)
N4 Nd1 N3 62.8(4)
N12 Nd1 N3 119.2(4)
N22 Nd1 N3 74.3(3)
N1 Nd1 N3 61.6(4)
N21 Nd1 N3 121.4(4)
N19 Nd1 N3 141.4(4)
C33 O1 Lu1 121.3(9)
C76 O2 Lu1 122.3(9)
C119 O3 Lu1 124.1(11)
C7 N1 C1 106.5(14)
C7 N1 Nd1 116.3(10)
C1 N1 Nd1 132.8(10)
C7 N2 C6 104.6(14)
C7 N2 C34 131.2(17)
C6 N2 C34 124.0(15)
C8 N3 C12 121.9(13)
C8 N3 Nd1 121.5(11)
C12 N3 Nd1 116.6(9)
C13 N4 C19 102.3(12)
C13 N4 Nd1 113.5(9)
C19 N4 Nd1 130.6(9)
C13 N5 C14 104.3(13)
C13 N5 C36 133.6(15)
C14 N5 C36 121.9(15)
C27 N6 C25 102.4(13)
C27 N6 Lu1 116.7(10)
C25 N6 Lu1 140.7(10)
C27 N7 C24 107.8(14)
C27 N7 C38 130.5(15)
C24 N7 C38 121.7(14)
C28 N8 C32 119.9(13)
C28 N8 Lu1 117.5(10)
C32 N8 Lu1 112.5(9)
C33 N9 C40 125.5(15)
C33 N9 C42 117.2(15)
C40 N9 C42 116.5(15)
C50 N10 C44 104.4(12)
C50 N10 Nd1 119.2(9)
C44 N10 Nd1 136.4(10)
C50 N11 C49 109.2(13)
C50 N11 C77 126.5(14)
C49 N11 C77 122.7(14)
C55 N12 C51 114.0(12)
C55 N12 Nd1 120.4(9)
C51 N12 Nd1 120.8(8)
C56 N13 C62 105.8(11)
C56 N13 Nd1 114.5(8)
C62 N13 Nd1 132.4(9)
C56 N14 C57 108.5(12)
C56 N14 C79 129.2(13)
C57 N14 C79 121.7(12)
C70 N15 C68 108.0(12)
C70 N15 Lu1 117.9(10)
C68 N15 Lu1 134.0(9)
C70 N16 C67 106.5(12)
C70 N16 C81 129.4(12)
C67 N16 C81 124.1(12)
C71 N17 C75 121.9(13)
C71 N17 Lu1 120.1(9)
C75 N17 Lu1 113.8(9)
C76 N18 C85 119.8(13)
C76 N18 C83 123.3(13)
C85 N18 C83 116.7(13)
C93 N19 C87 107.6(16)
C93 N19 Nd1 112.6(11)
C87 N19 Nd1 130.4(12)
C92 N20 C93 102.4(17)
C92 N20 C120 123.0(15)
C93 N20 C120 131.6(18)
C98 N21 C94 120.4(13)
C98 N21 Nd1 119.7(9)
C94 N21 Nd1 119.9(10)
C99 N22 C105 105.1(11)
C99 N22 Nd1 111.2(8)
C105 N22 Nd1 124.5(8)
C99 N23 C100 105.5(12)
C99 N23 C122 125.9(12)
C100 N23 C122 128.0(12)
C113 N24 C111 101.9(11)
C113 N24 Lu1 121.4(9)
C111 N24 Lu1 135.9(9)
C113 N25 C110 107.2(12)
C113 N25 C124 131.4(13)
C110 N25 C124 120.6(11)
C114 N26 C118 109.0(14)
C114 N26 Lu1 130.8(10)
C118 N26 Lu1 120.0(11)
C119 N27 C128 125.0(19)
C119 N27 C126 115.9(17)
C128 N27 C126 119.1(18)
N1 C1 C6 111.5(16)
N1 C1 C2 132.5(15)
C6 C1 C2 116.0(16)
C3 C2 C1 115.6(17)
C2 C3 C4 124.9(19)
C5 C4 C3 120.0(19)
C4 C5 C6 117.9(18)
C5 C6 C1 125.4(19)
C5 C6 N2 131.5(17)
C1 C6 N2 103.0(15)
N1 C7 N2 114.4(16)
N1 C7 C8 122.5(15)
N2 C7 C8 122.8(15)
N3 C8 C9 120.4(16)
N3 C8 C7 112.6(13)
C9 C8 C7 126.9(15)
C10 C9 C8 118.3(16)
C9 C10 C11 120.1(15)
C12 C11 C10 119.2(16)
N3 C12 C11 119.7(15)
N3 C12 C13 116.5(13)
C11 C12 C13 122.6(15)
N5 C13 N4 116.6(15)
N5 C13 C12 126.6(14)
N4 C13 C12 116.6(14)
C15 C14 C19 119.8(16)
C15 C14 N5 132.5(16)
C19 C14 N5 107.6(14)
C16 C15 C14 117.4(17)
C17 C16 C15 122.2(17)
C16 C17 C18 121.1(16)
C16 C17 C20 117.4(15)
C18 C17 C20 121.4(16)
C19 C18 C17 118.2(16)
C18 C19 C14 120.7(15)
C18 C19 N4 129.5(15)
C14 C19 N4 109.2(13)
C17 C20 C21 116.9(14)
C22 C21 C26 120.0(18)
C22 C21 C20 119.4(16)
C26 C21 C20 120.4(15)
C21 C22 C23 120.6(18)
C24 C23 C22 119.2(19)
C23 C24 C25 120.7(18)
C23 C24 N7 133.1(18)
C25 C24 N7 106.1(15)
C26 C25 C24 121.7(17)
C26 C25 N6 127.5(15)
C24 C25 N6 110.8(15)
C25 C26 C21 117.4(16)
N7 C27 N6 112.8(14)
N7 C27 C28 127.3(14)
N6 C27 C28 119.3(14)
N8 C28 C29 122.1(15)
N8 C28 C27 113.4(14)
C29 C28 C27 124.4(15)
C30 C29 C28 117.1(16)
C29 C30 C31 121.5(16)
C29 C30 Cl1 119.0(14)
C31 C30 Cl1 119.5(14)
C32 C31 C30 117.4(16)
C31 C32 N8 121.8(15)
C31 C32 C33 123.5(15)
N8 C32 C33 114.6(14)
O1 C33 N9 121.9(14)
O1 C33 C32 115.1(14)
N9 C33 C32 123.0(15)
N2 C34 C35 111.6(16)
N5 C36 C37 113.2(16)
C39 C38 N7 110.9(17)
N9 C40 C41 110.1(16)
C43 C42 N9 114.3(17)
C49 C44 N10 110.5(14)
C49 C44 C45 121.0(14)
N10 C44 C45 128.5(14)
C46 C45 C44 113.4(16)
C47 C46 C45 124.6(19)
C46 C47 C48 123.1(17)
C47 C48 C49 116.3(18)
N11 C49 C44 105.1(14)
N11 C49 C48 133.4(17)
C44 C49 C48 121.5(17)
N10 C50 N11 110.7(13)
N10 C50 C51 122.8(13)
N11 C50 C51 126.2(13)
C52 C51 N12 123.0(13)
C52 C51 C50 126.7(14)
N12 C51 C50 105.6(13)
C51 C52 C53 122.6(16)
C52 C53 C54 113.7(15)
C55 C54 C53 123.1(14)
N12 C55 C54 122.0(14)
N12 C55 C56 114.0(13)
C54 C55 C56 123.8(14)
N13 C56 N14 110.9(13)
N13 C56 C55 119.4(12)
N14 C56 C55 129.4(13)
N14 C57 C58 135.2(14)
N14 C57 C62 105.0(12)
C58 C57 C62 119.8(14)
C59 C58 C57 120.8(15)
C58 C59 C60 123.4(15)
C59 C60 C61 115.2(13)
C59 C60 C63 119.6(13)
C61 C60 C63 124.7(12)
C62 C61 C60 120.3(13)
C61 C62 N13 129.6(13)
C61 C62 C57 120.2(14)
N13 C62 C57 109.7(13)
C60 C63 C64 113.3(11)
C65 C64 C69 121.1(13)
C65 C64 C63 122.9(13)
C69 C64 C63 115.9(13)
C66 C65 C64 123.7(14)
C65 C66 C67 117.2(15)
C68 C67 N16 107.3(12)
C68 C67 C66 120.5(13)
N16 C67 C66 132.1(14)
C67 C68 N15 107.4(12)
C67 C68 C69 121.3(13)
N15 C68 C69 131.4(14)
C64 C69 C68 116.1(14)
N15 C70 N16 110.8(12)
N15 C70 C71 122.7(14)
N16 C70 C71 126.5(14)
N17 C71 C72 118.9(13)
N17 C71 C70 114.2(13)
C72 C71 C70 126.6(14)
C71 C72 C73 121.7(14)
C74 C73 C72 118.4(15)
C74 C73 Cl2 120.6(13)
C72 C73 Cl2 121.0(13)
C73 C74 C75 119.6(14)
N17 C75 C74 119.3(13)
N17 C75 C76 112.7(13)
C74 C75 C76 127.2(13)
O2 C76 N18 122.7(15)
O2 C76 C75 115.8(13)
N18 C76 C75 121.4(14)
C78 C77 N11 107(2)
N14 C79 C80 113.5(13)
N16 C81 C82 112.2(12)
N18 C83 C84 111.8(14)
N18 C85 C86 110.7(14)
C88 C87 C92 121.2(18)
C88 C87 N19 133(2)
C92 C87 N19 105.5(19)
C87 C88 C89 124(2)
C88 C89 C90 116(2)
C91 C90 C89 123.3(18)
C90 C91 C92 116(2)
N20 C92 C87 111.6(17)
N20 C92 C91 129(2)
C87 C92 C91 119(2)
N19 C93 N20 112.2(16)
N19 C93 C94 125.4(16)
N20 C93 C94 122.3(19)
C95 C94 N21 121.2(15)
C95 C94 C93 128.0(16)
N21 C94 C93 110.4(15)
C94 C95 C96 118.8(16)
C97 C96 C95 117.6(17)
C96 C97 C98 121.8(16)
N21 C98 C97 120.0(14)
N21 C98 C99 113.3(14)
C97 C98 C99 126.1(14)
N22 C99 N23 114.1(12)
N22 C99 C98 119.8(13)
N23 C99 C98 126.1(14)
N23 C100 C101 133.4(13)
N23 C100 C105 108.0(12)
C101 C100 C105 118.6(13)
C102 C101 C100 117.9(13)
C101 C102 C103 121.1(13)
C104 C103 C102 121.9(13)
C104 C103 C106 122.0(12)
C102 C103 C106 116.1(12)
C105 C104 C103 117.4(13)
C104 C105 N22 129.7(12)
C104 C105 C100 122.9(12)
N22 C105 C100 107.3(12)
C103 C106 C107 114.9(11)
C112 C107 C108 120.1(14)
C112 C107 C106 118.9(13)
C108 C107 C106 121.0(12)
C109 C108 C107 121.1(13)
C110 C109 C108 119.3(14)
C109 C110 C111 120.7(14)
C109 C110 N25 135.3(14)
C111 C110 N25 103.9(11)
C110 C111 C112 120.5(13)
C110 C111 N24 111.8(13)
C112 C111 N24 127.5(13)
C107 C112 C111 118.3(14)
N25 C113 N24 115.1(12)
N25 C113 C114 125.5(13)
N24 C113 C114 119.2(12)
N26 C114 C115 128.2(13)
N26 C114 C113 105.2(12)
C115 C114 C113 121.5(13)
C116 C115 C114 115.4(16)
C115 C116 C117 120.8(18)
C115 C116 Cl3 122.4(16)
C117 C116 Cl3 116.8(14)
C118 C117 C116 114.7(17)
N26 C118 C117 126.2(18)
N26 C118 C119 107.5(15)
C117 C118 C119 125.3(16)
O3 C119 N27 125.1(19)
O3 C119 C118 114.9(17)
N27 C119 C118 120(2)
N20 C120 C121 113.7(19)
C123 C122 N23 112.7(12)
N25 C124 C125 110.1(12)
N27 C126 C127 114.2(17)
C129 C128 N27 128(3)
O5 Cl4 O4 112.0(8)
O5 Cl4 O7 109.0(10)
O4 Cl4 O7 106.9(9)
O5 Cl4 O6 112.2(9)
O4 Cl4 O6 110.2(8)
O7 Cl4 O6 106.3(9)
O8 Cl5 O10 123.2(10)
O8 Cl5 O9 115.3(9)
O10 Cl5 O9 115.2(10)
O8 Cl5 O11 96.3(11)
O10 Cl5 O11 98.1(11)
O9 Cl5 O11 101.1(10)
O13 Cl6 O12 111.0(10)
O13 Cl6 O15 110.0(10)
O12 Cl6 O15 107.1(12)
O13 Cl6 O14 109.0(11)
O12 Cl6 O14 111.4(9)
O15 Cl6 O14 108.2(12)
O19 Cl7 O17 119.3(17)
O19 Cl7 O18 101.1(14)
O17 Cl7 O18 101.9(16)
O19 Cl7 O16 113.6(11)
O17 Cl7 O16 117.1(12)
O18 Cl7 O16 98.8(12)
O21A Cl8A O22A 112.2(17)
O21A Cl8A O20A 108.5(16)
O22A Cl8A O20A 106.7(14)
O21A Cl8A O23A 108.9(15)
O22A Cl8A O23A 110.3(16)
O20A Cl8A O23A 110.4(16)
O22B Cl8B O20B 111.1(16)
O22B Cl8B O21B 110.8(16)
O20B Cl8B O21B 108.4(16)
O22B Cl8B O23B 111.1(14)
O20B Cl8B O23B 109.2(14)
O21B Cl8B O23B 106.1(16)
O26 Cl9 O25 110(2)
O26 Cl9 O27 117(3)
O25 Cl9 O27 109.0(16)
O26 Cl9 O24 110.8(14)
O25 Cl9 O24 105.6(18)
O27 Cl9 O24 103.8(15)
N28 C131 C130 171(4)
N29 C133 C132 164(3)
N30 C135 C134 144(10)
N31 C137 C136 172(2)
C140 C139 C138 108(3)
N32 C140 C139 176(4)
N33 C142 C141 121(7)
C145 C144 C143 165(10)
N34 C145 C144 136(10)

loop_
_geom_bond_atom_site_label_1
_geom_bond_atom_site_label_2
_geom_bond_distance
Lu1 O3 2.340(10)
Lu1 O2 2.372(10)
Lu1 O1 2.403(10)
Lu1 N26 2.518(13)
Lu1 N24 2.571(11)
Lu1 N8 2.577(12)
Lu1 N6 2.593(13)
Lu1 N17 2.609(11)
Lu1 N15 2.615(12)
Nd1 N13 2.588(10)
Nd1 N10 2.594(11)
Nd1 N4 2.601(11)
Nd1 N12 2.610(11)
Nd1 N22 2.610(11)
Nd1 N1 2.631(11)
Nd1 N21 2.640(12)
Nd1 N19 2.650(12)
Nd1 N3 2.667(11)
Cl1 C30 1.724(15)
Cl2 C73 1.672(15)
Cl3 C116 1.682(19)
O1 C33 1.267(16)
O2 C76 1.230(16)
O3 C119 1.25(2)
N1 C7 1.295(17)
N1 C1 1.330(18)
N2 C7 1.341(18)
N2 C6 1.45(2)
N2 C34 1.49(2)
N3 C8 1.322(17)
N3 C12 1.349(17)
N4 C13 1.365(17)
N4 C19 1.410(17)
N5 C13 1.318(18)
N5 C14 1.413(18)
N5 C36 1.437(19)
N6 C27 1.361(18)
N6 C25 1.435(18)
N7 C27 1.342(18)
N7 C24 1.391(19)
N7 C38 1.48(2)
N8 C28 1.339(17)
N8 C32 1.350(18)
N9 C33 1.276(17)
N9 C40 1.427(19)
N9 C42 1.52(2)
N10 C50 1.336(17)
N10 C44 1.392(16)
N11 C50 1.352(17)
N11 C49 1.353(19)
N11 C77 1.62(2)
N12 C55 1.329(16)
N12 C51 1.432(17)
N13 C56 1.351(15)
N13 C62 1.376(16)
N14 C56 1.356(16)
N14 C57 1.378(17)
N14 C79 1.471(16)
N15 C70 1.305(17)
N15 C68 1.402(16)
N16 C70 1.379(16)
N16 C67 1.389(16)
N16 C81 1.425(16)
N17 C71 1.337(16)
N17 C75 1.351(16)
N18 C76 1.342(17)
N18 C85 1.437(18)
N18 C83 1.486(18)
N19 C93 1.30(2)
N19 C87 1.391(19)
N20 C92 1.34(2)
N20 C93 1.42(2)
N20 C120 1.55(2)
N21 C98 1.322(17)
N21 C94 1.401(17)
N22 C99 1.352(17)
N22 C105 1.402(15)
N23 C99 1.359(16)
N23 C100 1.381(16)
N23 C122 1.509(17)
N24 C113 1.330(17)
N24 C111 1.407(16)
N25 C113 1.307(15)
N25 C110 1.410(16)
N25 C124 1.484(17)
N26 C114 1.354(17)
N26 C118 1.369(19)
N27 C119 1.31(2)
N27 C128 1.44(2)
N27 C126 1.46(2)
C1 C6 1.40(2)
C1 C2 1.42(2)
C2 C3 1.37(2)
C3 C4 1.38(2)
C4 C5 1.30(2)
C5 C6 1.36(2)
C7 C8 1.48(2)
C8 C9 1.39(2)
C9 C10 1.37(2)
C10 C11 1.38(2)
C11 C12 1.370(19)
C12 C13 1.49(2)
C14 C15 1.39(2)
C14 C19 1.39(2)
C15 C16 1.38(2)
C16 C17 1.35(2)
C17 C18 1.375(19)
C17 C20 1.50(2)
C18 C19 1.375(19)
C20 C21 1.56(2)
C21 C22 1.32(2)
C21 C26 1.431(19)
C22 C23 1.38(2)
C23 C24 1.34(2)
C24 C25 1.36(2)
C25 C26 1.33(2)
C27 C28 1.47(2)
C28 C29 1.39(2)
C29 C30 1.35(2)
C30 C31 1.42(2)
C31 C32 1.35(2)
C32 C33 1.452(19)
C34 C35 1.51(2)
C36 C37 1.49(2)
C38 C39 1.46(2)
C40 C41 1.52(3)
C42 C43 1.43(3)
C44 C49 1.37(2)
C44 C45 1.46(2)
C45 C46 1.41(2)
C46 C47 1.30(3)
C47 C48 1.39(3)
C48 C49 1.40(2)
C50 C51 1.52(2)
C51 C52 1.288(19)
C52 C53 1.379(19)
C53 C54 1.38(2)
C54 C55 1.37(2)
C55 C56 1.418(19)
C57 C58 1.38(2)
C57 C62 1.408(18)
C58 C59 1.29(2)
C59 C60 1.429(19)
C60 C61 1.458(18)
C60 C63 1.482(19)
C61 C62 1.336(18)
C63 C64 1.571(18)
C64 C65 1.359(18)
C64 C69 1.376(18)
C65 C66 1.342(18)
C66 C67 1.389(18)
C67 C68 1.377(18)
C68 C69 1.412(17)
C70 C71 1.413(18)
C71 C72 1.388(18)
C72 C73 1.401(19)
C73 C74 1.344(19)
C74 C75 1.443(19)
C75 C76 1.48(2)
C77 C78 1.54(5)
C79 C80 1.51(2)
C81 C82 1.478(19)
C83 C84 1.53(2)
C85 C86 1.56(2)
C87 C88 1.30(2)
C87 C92 1.39(3)
C88 C89 1.37(2)
C89 C90 1.40(3)
C90 C91 1.39(3)
C91 C92 1.42(2)
C93 C94 1.49(2)
C94 C95 1.35(2)
C95 C96 1.43(2)
C96 C97 1.37(2)
C97 C98 1.386(19)
C98 C99 1.418(18)
C100 C101 1.414(17)
C100 C105 1.431(18)
C101 C102 1.399(18)
C102 C103 1.403(18)
C103 C104 1.379(17)
C103 C106 1.526(18)
C104 C105 1.369(17)
C106 C107 1.566(18)
C107 C112 1.363(17)
C107 C108 1.364(17)
C108 C109 1.344(18)
C109 C110 1.343(17)
C110 C111 1.362(18)
C111 C112 1.367(18)
C113 C114 1.629(18)
C114 C115 1.388(19)
C115 C116 1.35(2)
C116 C117 1.45(3)
C117 C118 1.41(2)
C118 C119 1.55(3)
C120 C121 1.71(3)
C122 C123 1.458(19)
C124 C125 1.508(19)
C126 C127 1.53(3)
C128 C129 1.34(3)
Cl4 O5 1.334(12)
Cl4 O4 1.395(11)
Cl4 O7 1.418(14)
Cl4 O6 1.429(12)
Cl5 O8 1.319(13)
Cl5 O10 1.339(14)
Cl5 O9 1.414(12)
Cl5 O11 1.517(17)
Cl6 O13 1.390(13)
Cl6 O12 1.394(15)
Cl6 O15 1.401(16)
Cl6 O14 1.471(17)
Cl7 O19 1.324(16)
Cl7 O17 1.37(2)
Cl7 O18 1.403(19)
Cl7 O16 1.403(14)
Cl8A O21A 1.332(19)
Cl8A O22A 1.347(19)
Cl8A O20A 1.357(18)
Cl8A O23A 1.363(19)
Cl8B O22B 1.319(17)
Cl8B O20B 1.354(19)
Cl8B O21B 1.37(2)
Cl8B O23B 1.380(18)
Cl9 O26 1.31(2)
Cl9 O25 1.38(2)
Cl9 O27 1.48(2)
Cl9 O24 1.48(2)
C130 C131 1.340(16)
C131 N28 1.222(19)
C132 C133 1.517(18)
C133 N29 1.150(16)
C134 C135 1.50(2)
C135 N30 1.18(2)
C136 C137 1.462(16)
C137 N31 1.122(14)
C138 C139 1.537(19)
C139 C140 1.476(19)
C140 N32 1.181(18)
C141 C142 1.48(2)
C142 N33 1.16(2)
C143 C144 1.55(2)
C144 C145 1.50(2)
C145 N34 1.15(2)

loop_
_geom_torsion_atom_site_label_1
_geom_torsion_atom_site_label_2
_geom_torsion_atom_site_label_3
_geom_torsion_atom_site_label_4
_geom_torsion
O3 Lu1 O1 C33 -80.7(11)
O2 Lu1 O1 C33 -159.6(11)
N26 Lu1 O1 C33 -116.4(11)
N24 Lu1 O1 C33 140.6(10)
N8 Lu1 O1 C33 -11.6(10)
N6 Lu1 O1 C33 -9.9(12)
N17 Lu1 O1 C33 133.8(11)
N15 Lu1 O1 C33 69.5(11)
O3 Lu1 O2 C76 -170.4(12)
O1 Lu1 O2 C76 -89.1(12)
N26 Lu1 O2 C76 122.6(12)
N24 Lu1 O2 C76 59.2(12)
N8 Lu1 O2 C76 -129.1(11)
N6 Lu1 O2 C76 131.0(11)
N17 Lu1 O2 C76 -20.0(11)
N15 Lu1 O2 C76 -24.0(13)
O2 Lu1 O3 C119 -52.8(14)
O1 Lu1 O3 C119 -132.9(15)
N26 Lu1 O3 C119 19.4(14)
N24 Lu1 O3 C119 17.3(16)
N8 Lu1 O3 C119 159.7(15)
N6 Lu1 O3 C119 95.3(15)
N17 Lu1 O3 C119 -89.1(15)
N15 Lu1 O3 C119 174.7(13)
N13 Nd1 N1 C7 115.4(11)
N10 Nd1 N1 C7 -88.9(11)
N4 Nd1 N1 C7 -11.9(12)
N12 Nd1 N1 C7 -120.9(10)
N22 Nd1 N1 C7 60.4(10)
N21 Nd1 N1 C7 124.6(11)
N19 Nd1 N1 C7 -173.6(11)
N3 Nd1 N1 C7 -19.3(10)
N13 Nd1 N1 C1 -37.3(15)
N10 Nd1 N1 C1 118.4(13)
N4 Nd1 N1 C1 -164.6(12)
N12 Nd1 N1 C1 86.4(14)
N22 Nd1 N1 C1 -92.3(13)
N21 Nd1 N1 C1 -28.1(12)
N19 Nd1 N1 C1 33.7(13)
N3 Nd1 N1 C1 -172.1(14)
N13 Nd1 N3 C8 -129.6(10)
N10 Nd1 N3 C8 109.3(11)
N4 Nd1 N3 C8 -161.6(12)
N12 Nd1 N3 C8 149.8(10)
N22 Nd1 N3 C8 -70.1(11)
N1 Nd1 N3 C8 11.5(10)
N21 Nd1 N3 C8 -29.3(12)
N19 Nd1 N3 C8 55.7(13)
N13 Nd1 N3 C12 51.9(12)
N10 Nd1 N3 C12 -69.2(10)
N4 Nd1 N3 C12 19.9(9)
N12 Nd1 N3 C12 -28.7(11)
N22 Nd1 N3 C12 111.4(10)
N1 Nd1 N3 C12 -167.0(11)
N21 Nd1 N3 C12 152.2(9)
N19 Nd1 N3 C12 -122.8(10)
N13 Nd1 N4 C13 169.6(11)
N10 Nd1 N4 C13 42.0(10)
N12 Nd1 N4 C13 105.6(10)
N22 Nd1 N4 C13 -106.5(10)
N1 Nd1 N4 C13 -38.6(11)
N21 Nd1 N4 C13 -138.9(10)
N19 Nd1 N4 C13 109.9(11)
N3 Nd1 N4 C13 -31.3(10)
N13 Nd1 N4 C19 37.0(11)
N10 Nd1 N4 C19 -90.6(11)
N12 Nd1 N4 C19 -27.0(11)
N22 Nd1 N4 C19 120.8(11)
N1 Nd1 N4 C19 -171.2(10)
N21 Nd1 N4 C19 88.5(12)
N19 Nd1 N4 C19 -22.7(14)
N3 Nd1 N4 C19 -163.9(12)
O3 Lu1 N6 C27 56.1(11)
O2 Lu1 N6 C27 113.1(11)
O1 Lu1 N6 C27 -13.2(12)
N26 Lu1 N6 C27 121.2(11)
N24 Lu1 N6 C27 -175.9(11)
N8 Lu1 N6 C27 -11.5(10)
N17 Lu1 N6 C27 -118.0(10)
N15 Lu1 N6 C27 -87.0(11)
O3 Lu1 N6 C25 -118.2(15)
O2 Lu1 N6 C25 -61.2(16)
O1 Lu1 N6 C25 172.5(13)
N26 Lu1 N6 C25 -53.1(15)
N24 Lu1 N6 C25 9.8(15)
N8 Lu1 N6 C25 174.2(16)
N17 Lu1 N6 C25 67.7(17)
N15 Lu1 N6 C25 98.7(15)
O3 Lu1 N8 C28 -67.5(11)
O2 Lu1 N8 C28 -112.0(11)
O1 Lu1 N8 C28 -155.9(12)
N26 Lu1 N8 C28 -27.2(12)
N24 Lu1 N8 C28 53.5(13)
N6 Lu1 N8 C28 25.6(10)
N17 Lu1 N8 C28 167.0(10)
N15 Lu1 N8 C28 121.8(11)
O3 Lu1 N8 C32 78.0(11)
O2 Lu1 N8 C32 33.6(13)
O1 Lu1 N8 C32 -10.4(10)
N26 Lu1 N8 C32 118.4(11)
N24 Lu1 N8 C32 -160.9(9)
N6 Lu1 N8 C32 171.2(12)
N17 Lu1 N8 C32 -47.5(11)
N15 Lu1 N8 C32 -92.7(11)
N13 Nd1 N10 C50 -7.8(12)
N4 Nd1 N10 C50 64.2(11)
N12 Nd1 N10 C50 -11.5(10)
N22 Nd1 N10 C50 129.5(10)
N1 Nd1 N10 C50 -170.8(11)
N21 Nd1 N10 C50 -114.9(11)
N19 Nd1 N10 C50 -81.7(11)
N3 Nd1 N10 C50 128.6(11)
N13 Nd1 N10 C44 173.5(12)
N4 Nd1 N10 C44 -114.5(13)
N12 Nd1 N10 C44 169.8(14)
N22 Nd1 N10 C44 -49.2(16)
N1 Nd1 N10 C44 10.6(13)
N21 Nd1 N10 C44 66.5(15)
N19 Nd1 N10 C44 99.6(13)
N3 Nd1 N10 C44 -50.1(13)
N13 Nd1 N12 C55 4.2(10)
N10 Nd1 N12 C55 -179.2(12)
N4 Nd1 N12 C55 92.6(11)
N22 Nd1 N12 C55 35.5(13)
N1 Nd1 N12 C55 -142.4(10)
N21 Nd1 N12 C55 -44.1(12)
N19 Nd1 N12 C55 -84.7(11)
N3 Nd1 N12 C55 136.8(10)
N13 Nd1 N12 C51 -149.8(12)
N10 Nd1 N12 C51 26.7(11)
N4 Nd1 N12 C51 -61.5(12)
N22 Nd1 N12 C51 -118.6(12)
N1 Nd1 N12 C51 63.5(14)
N21 Nd1 N12 C51 161.9(11)
N19 Nd1 N12 C51 121.3(12)
N3 Nd1 N12 C51 -17.3(13)
N10 Nd1 N13 C56 -23.2(11)
N4 Nd1 N13 C56 -95.1(9)
N12 Nd1 N13 C56 -19.5(9)
N22 Nd1 N13 C56 179.7(10)
N1 Nd1 N13 C56 126.8(9)
N21 Nd1 N13 C56 117.7(10)
N19 Nd1 N13 C56 53.0(9)
N3 Nd1 N13 C56 -123.7(9)
N10 Nd1 N13 C62 -168.5(11)
N4 Nd1 N13 C62 119.6(12)
N12 Nd1 N13 C62 -164.8(12)
N22 Nd1 N13 C62 34.5(11)
N1 Nd1 N13 C62 -18.5(14)
N21 Nd1 N13 C62 -27.6(11)
N19 Nd1 N13 C62 -92.3(12)
N3 Nd1 N13 C62 91.1(12)
O3 Lu1 N15 C70 112.4(10)
O2 Lu1 N15 C70 -5.6(12)
O1 Lu1 N15 C70 59.7(10)
N26 Lu1 N15 C70 -112.3(12)
N24 Lu1 N15 C70 -85.6(10)
N8 Lu1 N15 C70 126.5(11)
N6 Lu1 N15 C70 -170.6(10)
N17 Lu1 N15 C70 -9.7(9)
O3 Lu1 N15 C68 -65.1(14)
O2 Lu1 N15 C68 176.9(11)
O1 Lu1 N15 C68 -117.8(12)
N26 Lu1 N15 C68 70.2(15)
N24 Lu1 N15 C68 97.0(12)
N8 Lu1 N15 C68 -51.0(12)
N6 Lu1 N15 C68 11.9(12)
N17 Lu1 N15 C68 172.8(13)
O3 Lu1 N17 C71 -119.9(10)
O2 Lu1 N17 C71 -159.8(10)
O1 Lu1 N17 C71 -71.9(9)
N26 Lu1 N17 C71 159.3(9)
N24 Lu1 N17 C71 112.3(10)
N8 Lu1 N17 C71 -35.2(11)
N6 Lu1 N17 C71 52.3(12)
N15 Lu1 N17 C71 16.5(9)
O3 Lu1 N17 C75 37.5(10)
O2 Lu1 N17 C75 -2.4(8)
O1 Lu1 N17 C75 85.5(9)
N26 Lu1 N17 C75 -43.3(10)
N24 Lu1 N17 C75 -90.3(9)
N8 Lu1 N17 C75 122.2(9)
N6 Lu1 N17 C75 -150.3(9)
N15 Lu1 N17 C75 173.9(10)
N13 Nd1 N19 C93 52.1(12)
N10 Nd1 N19 C93 178.7(12)
N4 Nd1 N19 C93 112.0(12)
N12 Nd1 N19 C93 116.4(13)
N22 Nd1 N19 C93 -22.3(13)
N1 Nd1 N19 C93 -93.6(12)
N21 Nd1 N19 C93 -24.1(11)
N3 Nd1 N19 C93 -131.5(12)
N13 Nd1 N19 C87 -89.5(15)
N10 Nd1 N19 C87 37.1(15)
N4 Nd1 N19 C87 -29.6(18)
N12 Nd1 N19 C87 -25.2(14)
N22 Nd1 N19 C87 -163.9(14)
N1 Nd1 N19 C87 124.7(15)
N21 Nd1 N19 C87 -165.7(16)
N3 Nd1 N19 C87 86.9(16)
N13 Nd1 N21 C98 109.9(11)
N10 Nd1 N21 C98 -125.4(10)
N4 Nd1 N21 C98 56.0(12)
N12 Nd1 N21 C98 153.7(10)
N22 Nd1 N21 C98 18.7(10)
N1 Nd1 N21 C98 -64.5(11)
N19 Nd1 N21 C98 -163.0(12)
N3 Nd1 N21 C98 -27.2(12)
N13 Nd1 N21 C94 -70.0(10)
N10 Nd1 N21 C94 54.8(12)
N4 Nd1 N21 C94 -123.9(10)
N12 Nd1 N21 C94 -26.2(11)
N22 Nd1 N21 C94 -161.2(11)
N1 Nd1 N21 C94 115.6(10)
N19 Nd1 N21 C94 17.1(9)
N3 Nd1 N21 C94 152.9(9)
N13 Nd1 N22 C99 -104.6(9)
N10 Nd1 N22 C99 109.5(10)
N4 Nd1 N22 C99 173.9(9)
N12 Nd1 N22 C99 -132.3(8)
N1 Nd1 N22 C99 46.4(8)
N21 Nd1 N22 C99 -30.0(8)
N19 Nd1 N22 C99 -31.8(10)
N3 Nd1 N22 C99 110.5(9)
N13 Nd1 N22 C105 128.1(10)
N10 Nd1 N22 C105 -17.8(13)
N4 Nd1 N22 C105 46.5(10)
N12 Nd1 N22 C105 100.4(10)
N1 Nd1 N22 C105 -80.9(10)
N21 Nd1 N22 C105 -157.3(11)
N19 Nd1 N22 C105 -159.1(9)
N3 Nd1 N22 C105 -16.8(9)
O3 Lu1 N24 C113 1.8(12)
O2 Lu1 N24 C113 69.4(10)
O1 Lu1 N24 C113 127.9(10)
N26 Lu1 N24 C113 -0.3(10)
N8 Lu1 N24 C113 -99.8(12)
N6 Lu1 N24 C113 -74.9(11)
N17 Lu1 N24 C113 134.3(11)
N15 Lu1 N24 C113 -164.6(11)
O3 Lu1 N24 C111 -165.5(11)
O2 Lu1 N24 C111 -97.9(12)
O1 Lu1 N24 C111 -39.4(14)
N26 Lu1 N24 C111 -167.6(13)
N8 Lu1 N24 C111 92.9(13)
N6 Lu1 N24 C111 117.8(12)
N17 Lu1 N24 C111 -33.0(11)
N15 Lu1 N24 C111 28.1(12)
O3 Lu1 N26 C114 175.3(16)
O2 Lu1 N26 C114 -99.3(14)
O1 Lu1 N26 C114 -145.2(12)
N24 Lu1 N26 C114 -6.6(13)
N8 Lu1 N26 C114 134.0(13)
N6 Lu1 N26 C114 86.1(14)
N17 Lu1 N26 C114 -60.1(15)
N15 Lu1 N26 C114 23.9(19)
O3 Lu1 N26 C118 2.1(13)
O2 Lu1 N26 C118 87.5(14)
O1 Lu1 N26 C118 41.6(16)
N24 Lu1 N26 C118 -179.9(15)
N8 Lu1 N26 C118 -39.3(15)
N6 Lu1 N26 C118 -87.2(14)
N17 Lu1 N26 C118 126.7(13)
N15 Lu1 N26 C118 -149.4(12)
C7 N1 C1 C6 -1.1(17)
Nd1 N1 C1 C6 153.5(11)
C7 N1 C1 C2 176.2(15)
Nd1 N1 C1 C2 -29(2)
N1 C1 C2 C3 -179.4(15)
C6 C1 C2 C3 -2(2)
C1 C2 C3 C4 0(3)
C2 C3 C4 C5 3(3)
C3 C4 C5 C6 -4(3)
C4 C5 C6 C1 2(3)
C4 C5 C6 N2 179.5(19)
N1 C1 C6 C5 178.9(16)
C2 C1 C6 C5 1(2)
N1 C1 C6 N2 0.8(17)
C2 C1 C6 N2 -177.0(12)
C7 N2 C6 C5 -178.1(18)
C34 N2 C6 C5 6(3)
C7 N2 C6 C1 -0.3(16)
C34 N2 C6 C1 -176.5(14)
C1 N1 C7 N2 0.9(17)
Nd1 N1 C7 N2 -158.5(10)
C1 N1 C7 C8 -172.3(13)
Nd1 N1 C7 C8 28.2(17)
C6 N2 C7 N1 -0.4(18)
C34 N2 C7 N1 175.4(15)
C6 N2 C7 C8 172.8(13)
C34 N2 C7 C8 -11(3)
C12 N3 C8 C9 -3(2)
Nd1 N3 C8 C9 178.5(11)
C12 N3 C8 C7 175.1(12)
Nd1 N3 C8 C7 -3.4(16)
N1 C7 C8 N3 -17(2)
N2 C7 C8 N3 170.3(14)
N1 C7 C8 C9 161.0(15)
N2 C7 C8 C9 -12(2)
N3 C8 C9 C10 1(2)
C7 C8 C9 C10 -177.3(15)
C8 C9 C10 C11 -1(3)
C9 C10 C11 C12 4(2)
C8 N3 C12 C11 6(2)
Nd1 N3 C12 C11 -175.2(11)
C8 N3 C12 C13 173.9(13)
Nd1 N3 C12 C13 -7.6(16)
C10 C11 C12 N3 -7(2)
C10 C11 C12 C13 -173.7(14)
C14 N5 C13 N4 -2.3(17)
C36 N5 C13 N4 172.1(15)
C14 N5 C13 C12 172.6(14)
C36 N5 C13 C12 -13(3)
C19 N4 C13 N5 2.4(17)
Nd1 N4 C13 N5 -142.7(11)
C19 N4 C13 C12 -173.0(12)
Nd1 N4 C13 C12 41.9(15)
N3 C12 C13 N5 162.2(14)
C11 C12 C13 N5 -31(2)
N3 C12 C13 N4 -23.0(19)
C11 C12 C13 N4 144.2(15)
C13 N5 C14 C15 179.2(17)
C36 N5 C14 C15 4(3)
C13 N5 C14 C19 1.1(16)
C36 N5 C14 C19 -174.0(13)
C19 C14 C15 C16 -7(2)
N5 C14 C15 C16 175.2(16)
C14 C15 C16 C17 2(3)
C15 C16 C17 C18 1(3)
C15 C16 C17 C20 177.1(15)
C16 C17 C18 C19 2(2)
C20 C17 C18 C19 -174.1(13)
C17 C18 C19 C14 -7(2)
C17 C18 C19 N4 -177.3(13)
C15 C14 C19 C18 10(2)
N5 C14 C19 C18 -171.6(12)
C15 C14 C19 N4 -178.1(13)
N5 C14 C19 N4 0.2(16)
C13 N4 C19 C18 169.4(15)
Nd1 N4 C19 C18 -54.2(19)
C13 N4 C19 C14 -1.4(15)
Nd1 N4 C19 C14 134.9(11)
C16 C17 C20 C21 150.7(15)
C18 C17 C20 C21 -33(2)
C17 C20 C21 C22 137.0(17)
C17 C20 C21 C26 -48(2)
C26 C21 C22 C23 1(3)
C20 C21 C22 C23 175.8(16)
C21 C22 C23 C24 -5(3)
C22 C23 C24 C25 3(3)
C22 C23 C24 N7 -174.1(19)
C27 N7 C24 C23 179(2)
C38 N7 C24 C23 0(3)
C27 N7 C24 C25 1.2(19)
C38 N7 C24 C25 -178.1(15)
C23 C24 C25 C26 2(3)
N7 C24 C25 C26 -179.5(14)
C23 C24 C25 N6 -177.4(16)
N7 C24 C25 N6 0.7(19)
C27 N6 C25 C26 177.9(15)
Lu1 N6 C25 C26 -7(3)
C27 N6 C25 C24 -2.2(17)
Lu1 N6 C25 C24 172.6(12)
C24 C25 C26 C21 -7(2)
N6 C25 C26 C21 173.3(14)
C22 C21 C26 C25 5(2)
C20 C21 C26 C25 -170.2(14)
C24 N7 C27 N6 -2.8(19)
C38 N7 C27 N6 176.4(16)
C24 N7 C27 C28 -174.0(15)
C38 N7 C27 C28 5(3)
C25 N6 C27 N7 3.0(17)
Lu1 N6 C27 N7 -173.3(10)
C25 N6 C27 C28 175.0(13)
Lu1 N6 C27 C28 -1.3(17)
C32 N8 C28 C29 -1(2)
Lu1 N8 C28 C29 141.4(12)
C32 N8 C28 C27 -178.8(13)
Lu1 N8 C28 C27 -35.9(15)
N7 C27 C28 N8 -164.7(15)
N6 C27 C28 N8 25(2)
N7 C27 C28 C29 18(3)
N6 C27 C28 C29 -152.7(15)
N8 C28 C29 C30 3(2)
C27 C28 C29 C30 -179.6(14)
C28 C29 C30 C31 -1(2)
C28 C29 C30 Cl1 -179.8(12)
C29 C30 C31 C32 -2(2)
Cl1 C30 C31 C32 176.0(12)
C30 C31 C32 N8 5(2)
C30 C31 C32 C33 -171.0(15)
C28 N8 C32 C31 -3(2)
Lu1 N8 C32 C31 -147.3(13)
C28 N8 C32 C33 173.3(13)
Lu1 N8 C32 C33 28.6(16)
Lu1 O1 C33 N9 -149.5(12)
Lu1 O1 C33 C32 31.2(17)
C40 N9 C33 O1 159.7(15)
C42 N9 C33 O1 -10(2)
C40 N9 C33 C32 -21(3)
C42 N9 C33 C32 169.1(15)
C31 C32 C33 O1 135.6(16)
N8 C32 C33 O1 -40(2)
C31 C32 C33 N9 -44(2)
N8 C32 C33 N9 140.5(15)
C7 N2 C34 C35 97(2)
C6 N2 C34 C35 -88(2)
C13 N5 C36 C37 -50(3)
C14 N5 C36 C37 123.9(19)
C27 N7 C38 C39 66(2)
C24 N7 C38 C39 -115(2)
C33 N9 C40 C41 -90(2)
C42 N9 C40 C41 80(2)
C33 N9 C42 C43 -83(2)
C40 N9 C42 C43 107(2)
C50 N10 C44 C49 -2.2(17)
Nd1 N10 C44 C49 176.6(11)
C50 N10 C44 C45 177.0(15)
Nd1 N10 C44 C45 -4(2)
C49 C44 C45 C46 0(2)
N10 C44 C45 C46 -179.6(15)
C44 C45 C46 C47 1(3)
C45 C46 C47 C48 -3(4)
C46 C47 C48 C49 3(4)
C50 N11 C49 C44 0.7(19)
C77 N11 C49 C44 167(2)
C50 N11 C49 C48 -179(2)
C77 N11 C49 C48 -13(3)
N10 C44 C49 N11 1.0(19)
C45 C44 C49 N11 -178.3(14)
N10 C44 C49 C48 -179.1(17)
C45 C44 C49 C48 2(3)
C47 C48 C49 N11 177(2)
C47 C48 C49 C44 -3(3)
C44 N10 C50 N11 2.6(16)
Nd1 N10 C50 N11 -176.4(9)
C44 N10 C50 C51 176.7(14)
Nd1 N10 C50 C51 -2.4(19)
C49 N11 C50 N10 -2.2(19)
C77 N11 C50 N10 -168(2)
C49 N11 C50 C51 -175.9(15)
C77 N11 C50 C51 18(3)
C55 N12 C51 C52 12(2)
Nd1 N12 C51 C52 167.6(14)
C55 N12 C51 C50 169.2(12)
Nd1 N12 C51 C50 -35.2(16)
N10 C50 C51 C52 179.9(17)
N11 C50 C51 C52 -7(3)
N10 C50 C51 N12 24(2)
N11 C50 C51 N12 -163.1(14)
N12 C51 C52 C53 -14(3)
C50 C51 C52 C53 -166.5(16)
C51 C52 C53 C54 11(3)
C52 C53 C54 C55 -7(2)
C51 N12 C55 C54 -8(2)
Nd1 N12 C55 C54 -163.4(11)
C51 N12 C55 C56 166.5(13)
Nd1 N12 C55 C56 10.8(16)
C53 C54 C55 N12 6(3)
C53 C54 C55 C56 -167.6(15)
C62 N13 C56 N14 3.8(15)
Nd1 N13 C56 N14 -150.2(9)
C62 N13 C56 C55 -170.3(13)
Nd1 N13 C56 C55 35.6(16)
C57 N14 C56 N13 -4.3(16)
C79 N14 C56 N13 166.3(13)
C57 N14 C56 C55 169.1(14)
C79 N14 C56 C55 -20(2)
N12 C55 C56 N13 -31.4(19)
C54 C55 C56 N13 142.7(15)
N12 C55 C56 N14 155.6(14)
C54 C55 C56 N14 -30(2)
C56 N14 C57 C58 -177.5(17)
C79 N14 C57 C58 11(3)
C56 N14 C57 C62 2.8(16)
C79 N14 C57 C62 -168.6(13)
N14 C57 C58 C59 176.3(17)
C62 C57 C58 C59 -4(3)
C57 C58 C59 C60 1(3)
C58 C59 C60 C61 0(2)
C58 C59 C60 C63 -172.9(16)
C59 C60 C61 C62 3(2)
C63 C60 C61 C62 175.5(14)
C60 C61 C62 N13 -177.8(14)
C60 C61 C62 C57 -7(2)
C56 N13 C62 C61 169.7(15)
Nd1 N13 C62 C61 -43(2)
C56 N13 C62 C57 -2.0(16)
Nd1 N13 C62 C57 145.4(10)
N14 C57 C62 C61 -173.1(13)
C58 C57 C62 C61 7(2)
N14 C57 C62 N13 -0.5(16)
C58 C57 C62 N13 179.7(14)
C59 C60 C63 C64 158.8(13)
C61 C60 C63 C64 -13(2)
C60 C63 C64 C65 103.2(16)
C60 C63 C64 C69 -79.1(16)
C69 C64 C65 C66 -2(2)
C63 C64 C65 C66 175.4(13)
C64 C65 C66 C67 2(2)
C70 N16 C67 C68 0.8(14)
C81 N16 C67 C68 -179.0(12)
C70 N16 C67 C66 176.9(14)
C81 N16 C67 C66 -3(2)
C65 C66 C67 C68 -2(2)
C65 C66 C67 N16 -177.9(14)
N16 C67 C68 N15 -1.0(14)
C66 C67 C68 N15 -177.7(12)
N16 C67 C68 C69 179.4(11)
C66 C67 C68 C69 3(2)
C70 N15 C68 C67 0.8(15)
Lu1 N15 C68 C67 178.5(9)
C70 N15 C68 C69 -179.7(13)
Lu1 N15 C68 C69 -2(2)
C65 C64 C69 C68 2.5(19)
C63 C64 C69 C68 -175.3(11)
C67 C68 C69 C64 -2.8(18)
N15 C68 C69 C64 177.7(13)
C68 N15 C70 N16 -0.3(16)
Lu1 N15 C70 N16 -178.4(8)
C68 N15 C70 C71 -178.3(12)
Lu1 N15 C70 C71 3.6(18)
C67 N16 C70 N15 -0.3(15)
C81 N16 C70 N15 179.5(13)
C67 N16 C70 C71 177.6(13)
C81 N16 C70 C71 -3(2)
C75 N17 C71 C72 -3.5(18)
Lu1 N17 C71 C72 152.1(10)
C75 N17 C71 C70 -176.8(11)
Lu1 N17 C71 C70 -21.2(15)
N15 C70 C71 N17 11.5(19)
N16 C70 C71 N17 -166.2(12)
N15 C70 C71 C72 -161.2(14)
N16 C70 C71 C72 21(2)
N17 C71 C72 C73 -1(2)
C70 C71 C72 C73 171.6(13)
C71 C72 C73 C74 2(2)
C71 C72 C73 Cl2 -175.8(11)
C72 C73 C74 C75 0(2)
Cl2 C73 C74 C75 178.2(10)
C71 N17 C75 C74 5.8(18)
Lu1 N17 C75 C74 -151.1(9)
C71 N17 C75 C76 176.3(12)
Lu1 N17 C75 C76 19.3(13)
C73 C74 C75 N17 -4(2)
C73 C74 C75 C76 -172.9(14)
Lu1 O2 C76 N18 -138.0(11)
Lu1 O2 C76 C75 38.8(17)
C85 N18 C76 O2 -6(2)
C83 N18 C76 O2 168.6(14)
C85 N18 C76 C75 177.5(13)
C83 N18 C76 C75 -8(2)
N17 C75 C76 O2 -37.6(18)
C74 C75 C76 O2 132.0(15)
N17 C75 C76 N18 139.2(13)
C74 C75 C76 N18 -51(2)
C50 N11 C77 C78 -96(3)
C49 N11 C77 C78 100(2)
C56 N14 C79 C80 110.2(17)
C57 N14 C79 C80 -80.3(18)
C70 N16 C81 C82 -93.1(16)
C67 N16 C81 C82 86.7(16)
C76 N18 C83 C84 -77.8(19)
C85 N18 C83 C84 96.9(17)
C76 N18 C85 C86 -102.2(18)
C83 N18 C85 C86 83.0(19)
C93 N19 C87 C88 170(2)
Nd1 N19 C87 C88 -47(3)
C93 N19 C87 C92 -0.8(19)
Nd1 N19 C87 C92 142.2(13)
C92 C87 C88 C89 -9(3)
N19 C87 C88 C89 -178.3(17)
C87 C88 C89 C90 3(3)
C88 C89 C90 C91 -1(3)
C89 C90 C91 C92 4(3)
C93 N20 C92 C87 8(2)
C120 N20 C92 C87 170.4(16)
C93 N20 C92 C91 178(2)
C120 N20 C92 C91 -19(3)
C88 C87 C92 N20 -176.8(17)
N19 C87 C92 N20 -5(2)
C88 C87 C92 C91 12(3)
N19 C87 C92 C91 -176.2(15)
C90 C91 C92 N20 -179(2)
C90 C91 C92 C87 -9(3)
C87 N19 C93 N20 6(2)
Nd1 N19 C93 N20 -144.4(11)
C87 N19 C93 C94 -176.0(16)
Nd1 N19 C93 C94 34(2)
C92 N20 C93 N19 -8(2)
C120 N20 C93 N19 -168.9(16)
C92 N20 C93 C94 173.3(16)
C120 N20 C93 C94 13(3)
C98 N21 C94 C95 -2(2)
Nd1 N21 C94 C95 178.3(12)
C98 N21 C94 C93 171.4(14)
Nd1 N21 C94 C93 -8.7(16)
N19 C93 C94 C95 154.4(18)
N20 C93 C94 C95 -28(3)
N19 C93 C94 N21 -18(2)
N20 C93 C94 N21 160.0(15)
N21 C94 C95 C96 -2(3)
C93 C94 C95 C96 -173.6(17)
C94 C95 C96 C97 3(3)
C95 C96 C97 C98 -2(3)
C94 N21 C98 C97 4(2)
Nd1 N21 C98 C97 -176.3(11)
C94 N21 C98 C99 175.2(12)
Nd1 N21 C98 C99 -4.7(16)
C96 C97 C98 N21 -2(3)
C96 C97 C98 C99 -172.5(16)
C105 N22 C99 N23 1.4(15)
Nd1 N22 C99 N23 -135.8(10)
C105 N22 C99 C98 -178.1(11)
Nd1 N22 C99 C98 44.6(14)
C100 N23 C99 N22 0.2(15)
C122 N23 C99 N22 172.1(12)
C100 N23 C99 C98 179.7(13)
C122 N23 C99 C98 -8(2)
N21 C98 C99 N22 -27.7(18)
C97 C98 C99 N22 143.3(16)
N21 C98 C99 N23 152.8(14)
C97 C98 C99 N23 -36(2)
C99 N23 C100 C101 179.4(14)
C122 N23 C100 C101 8(2)
C99 N23 C100 C105 -1.8(14)
C122 N23 C100 C105 -173.4(12)
N23 C100 C101 C102 177.3(14)
C105 C100 C101 C102 -1.4(19)
C100 C101 C102 C103 0(2)
C101 C102 C103 C104 -2(2)
C101 C102 C103 C106 -179.7(12)
C102 C103 C104 C105 4.6(19)
C106 C103 C104 C105 -177.8(11)
C103 C104 C105 N22 177.4(12)
C103 C104 C105 C100 -5.9(19)
C99 N22 C105 C104 174.7(13)
Nd1 N22 C105 C104 -55.5(16)
C99 N22 C105 C100 -2.5(13)
Nd1 N22 C105 C100 127.4(10)
N23 C100 C105 C104 -174.7(12)
C101 C100 C105 C104 4.4(19)
N23 C100 C105 N22 2.7(14)
C101 C100 C105 N22 -178.3(11)
C104 C103 C106 C107 -16.4(18)
C102 C103 C106 C107 161.2(12)
C103 C106 C107 C112 -64.0(16)
C103 C106 C107 C108 116.1(14)
C112 C107 C108 C109 1(2)
C106 C107 C108 C109 -178.6(12)
C107 C108 C109 C110 0(2)
C108 C109 C110 C111 -2(2)
C108 C109 C110 N25 -177.0(14)
C113 N25 C110 C109 174.9(16)
C124 N25 C110 C109 3(2)
C113 N25 C110 C111 -1.0(15)
C124 N25 C110 C111 -172.4(12)
C109 C110 C111 C112 2(2)
N25 C110 C111 C112 178.7(12)
C109 C110 C111 N24 -174.8(12)
N25 C110 C111 N24 1.8(15)
C113 N24 C111 C110 -1.9(15)
Lu1 N24 C111 C110 167.0(9)
C113 N24 C111 C112 -178.5(14)
Lu1 N24 C111 C112 -10(2)
C108 C107 C112 C111 -1.0(19)
C106 C107 C112 C111 179.1(12)
C110 C111 C112 C107 -1(2)
N24 C111 C112 C107 175.6(12)
C110 N25 C113 N24 -0.2(17)
C124 N25 C113 N24 170.0(13)
C110 N25 C113 C114 -174.9(12)
C124 N25 C113 C114 -5(2)
C111 N24 C113 N25 1.2(16)
Lu1 N24 C113 N25 -169.8(9)
C111 N24 C113 C114 176.3(11)
Lu1 N24 C113 C114 5.3(17)
C118 N26 C114 C115 30(2)
Lu1 N26 C114 C115 -144.3(14)
C118 N26 C114 C113 -176.0(13)
Lu1 N26 C114 C113 10.2(18)
N25 C113 C114 N26 165.4(14)
N24 C113 C114 N26 -9.1(18)
N25 C113 C114 C115 -38(2)
N24 C113 C114 C115 147.5(15)
N26 C114 C115 C116 -21(3)
C113 C114 C115 C116 -172.3(16)
C114 C115 C116 C117 4(3)
C114 C115 C116 Cl3 -176.2(15)
C115 C116 C117 C118 1(4)
Cl3 C116 C117 C118 -178.9(18)
C114 N26 C118 C117 -23(3)
Lu1 N26 C118 C117 152.0(19)
C114 N26 C118 C119 168.6(15)
Lu1 N26 C118 C119 -17(2)
C116 C117 C118 N26 9(4)
C116 C117 C118 C119 176(2)
Lu1 O3 C119 N27 137.2(17)
Lu1 O3 C119 C118 -36(2)
C128 N27 C119 O3 -174(2)
C126 N27 C119 O3 2(3)
C128 N27 C119 C118 -1(3)
C126 N27 C119 C118 175.3(17)
N26 C118 C119 O3 32(2)
C117 C118 C119 O3 -137(2)
N26 C118 C119 N27 -141.3(19)
C117 C118 C119 N27 50(3)
C92 N20 C120 C121 145(2)
C93 N20 C120 C121 -58(3)
C99 N23 C122 C123 108.0(16)
C100 N23 C122 C123 -82.0(17)
C113 N25 C124 C125 -67(2)
C110 N25 C124 C125 102.0(15)
C119 N27 C126 C127 -81(2)
C128 N27 C126 C127 96(3)
C119 N27 C128 C129 -115(3)
C126 N27 C128 C129 68(4)
C138 C139 C140 N32 164(65)
C143 C144 C145 N34 -163(100)
